data_4101640
loop_
_publ_author_name
'Greenwood, Bennett P.'
'Rowe, Gerard T.'
'Chen, Chun-Hsing'
'Foxman, Bruce M.'
'Thomas, Christine M.'

_publ_section_title
;
 Metal-metal multiple bonds in early/late heterobimetallics support
 unusual trigonal monopyramidal geometries at both Zr and Co.
;
_journal_issue 1
_journal_name_full 'Journal of the American Chemical Society'
_journal_page_first 44
_journal_page_last 45
_journal_paper_doi 10.1021/ja909310t
_journal_volume 132
_journal_year 2010
_chemical_absolute_configuration ad
_chemical_formula_moiety 'C53 H93 Co1 N5 O2 P3 Zr1'
_chemical_formula_sum 'C53 H93 Co N5 O2 P3 Zr'
_chemical_formula_weight 1075.43
_space_group_IT_number 33
_symmetry_cell_setting orthorhombic
_symmetry_space_group_name_Hall 'P -2ac -2n'
_symmetry_space_group_name_H-M 'P n 21 a'
_atom_sites_solution_hydrogens geom
_atom_sites_solution_primary direct
_audit_creation_date 09-07-15
_audit_creation_method CRYSTALS_ver_12.87
_cell_angle_alpha 90
_cell_angle_beta 90
_cell_angle_gamma 90
_cell_formula_units_Z 8
_cell_length_a 22.3571(5)
_cell_length_b 23.4069(5)
_cell_length_c 21.3354(4)
_cell_measurement_reflns_used 9954
_cell_measurement_temperature 120
_cell_measurement_theta_max 30
_cell_measurement_theta_min 3
_cell_volume 11165.0(4)
_computing_cell_refinement 'Apex2 (Bruker AXS, 2006)'
_computing_data_collection 'Apex2 (Bruker AXS, 2006)'
_computing_data_reduction 'Apex2 (Bruker AXS, 2006)'
_computing_molecular_graphics 'CAMERON (Watkin et al., 1996)'
_computing_publication_material 'CRYSTALS (Betteridge et al., 2003)'
_computing_structure_refinement 'CRYSTALS (Betteridge et al., 2003)'
_computing_structure_solution 'SIR92 (Altomare et al., 1994)'
_diffrn_ambient_temperature 120
_diffrn_measured_fraction_theta_full 0.997
_diffrn_measured_fraction_theta_max 0.997
_diffrn_measurement_device 'Bruker Kappa Apex2'
_diffrn_measurement_device_type Area
_diffrn_measurement_method '\f & \w scans'
_diffrn_radiation_monochromator graphite
_diffrn_radiation_type 'Mo K\a'
_diffrn_radiation_wavelength 0.71073
_diffrn_reflns_av_R_equivalents 0.062
_diffrn_reflns_limit_h_max 25
_diffrn_reflns_limit_h_min -31
_diffrn_reflns_limit_k_max 33
_diffrn_reflns_limit_k_min -32
_diffrn_reflns_limit_l_max 30
_diffrn_reflns_limit_l_min -29
_diffrn_reflns_number 198430
_diffrn_reflns_theta_full 30.085
_diffrn_reflns_theta_max 30.085
_diffrn_reflns_theta_min 1.291
_diffrn_standards_number 0
_exptl_absorpt_coefficient_mu 0.612
_exptl_absorpt_correction_T_max 0.92
_exptl_absorpt_correction_T_min 0.84
_exptl_absorpt_correction_type numerical
_exptl_absorpt_process_details
; 
 Analytical Absorption (De Meulenaer & Tompa, 1965) 
;
_exptl_crystal_colour red
_exptl_crystal_density_diffrn 1.279
_exptl_crystal_density_method 'not measured'
_exptl_crystal_description prism
_exptl_crystal_F_000 4592
_exptl_crystal_size_max 0.440
_exptl_crystal_size_mid 0.294
_exptl_crystal_size_min 0.138
_refine_diff_density_max 1.28
_refine_diff_density_min -1.17
_refine_ls_abs_structure_details 'Flack (1983), 0 Friedel-pairs'
_refine_ls_abs_structure_Flack 0.313(16)
_refine_ls_extinction_method None
_refine_ls_goodness_of_fit_ref 0.9614
_refine_ls_hydrogen_treatment none
_refine_ls_matrix_type full
_refine_ls_number_parameters 1172
_refine_ls_number_reflns 32296
_refine_ls_number_restraints 1
_refine_ls_R_factor_all 0.0726
_refine_ls_R_factor_gt 0.0423
_refine_ls_shift/su_max 0.0166749
_refine_ls_shift/su_mean 1.4754776
_refine_ls_structure_factor_coef Fsqd
_refine_ls_weighting_details
;
 Method, part 1, Chebychev polynomial, (Watkin, 1994, Prince, 1982) 
 [weight] = 1.0/[A~0~*T~0~(x)+A~1~*T~1~(x) ... +A~n-1~]*T~n-1~(x)] 
 where A~i~ are the Chebychev coefficients listed below and x= Fcalc/Fmax 
 Method = Robust Weighting (Prince, 1982) 
 W = [weight] * [1-(deltaF/6*sigmaF)^2^]^2^ 
 A~i~ are: 
 4.50 6.77 3.20 0.761 
;
_refine_ls_weighting_scheme calc
_refine_ls_wR_factor_all 0.1114
_refine_ls_wR_factor_gt 0.0880
_refine_ls_wR_factor_ref 0.1114
_reflns_limit_h_max 31
_reflns_limit_h_min 0
_reflns_limit_k_max 33
_reflns_limit_k_min -32
_reflns_limit_l_max 30
_reflns_limit_l_min 0
_reflns_number_gt 21902
_reflns_number_total 32296
_reflns_threshold_expression I>2.0\s(I)
_oxford_diffrn_Wilson_B_factor 1.60
_oxford_diffrn_Wilson_scale 932.57
_oxford_refine_ls_r_factor_ref 0.0726
_oxford_refine_ls_scale 0.0342937(16)
_oxford_reflns_number_all 32296
_oxford_reflns_threshold_expression_ref I>-10.0\s(I)
_oxford_structure_analysis_title 'CMT_15_0ma in Pnma'
_cod_data_source_file ja909310t_si_002.cif
_cod_data_source_block 4
_cod_depositor_comments
;
The following automatic conversions were performed:

'_symmetry_cell_setting' value 'Orthorhombic' changed to
'orthorhombic' according to the built-in table from CIF Core
dictionary named 'cif_core.dic' version 2.4.1 from 2010-06-29.

Automatic conversion script
Id: cif_fix_values 1673 2011-04-08 12:14:43Z adriana 
;
_cod_original_sg_symbol_H-M 'P n 21 a '
_cod_original_formula_sum 'C53 H93 Co1 N5 O2 P3 Zr1'
_cod_database_code 4101640

loop_
_symmetry_equiv_pos_as_xyz
x,y,z
-x+1/2,y+1/2,z+1/2
-x,y+1/2,-z
x+1/2,y,-z+1/2

loop_
_atom_site_label
_atom_site_type_symbol
_atom_site_fract_x
_atom_site_fract_y
_atom_site_fract_z
_atom_site_U_iso_or_equiv
_atom_site_occupancy
_atom_site_adp_type
_atom_site_refinement_flags_posn
_atom_site_refinement_flags_adp
_atom_site_refinement_flags_occupancy
_atom_site_disorder_assembly
_atom_site_disorder_group
_oxford_atom_site_special_shape
_atom_site_attached_hydrogens
Zr1 Zr 0.99335(2) 0.92811(4) 0.515614(17) 0.0165 1.0000 Uani . . . . . . .
Zr2 Zr 0.50643(2) 0.57531(3) 0.511873(17) 0.0158 1.0000 Uani . . . . . . .
Co1 Co 1.02839(3) 0.84444(4) 0.56609(3) 0.0196 1.0000 Uani . . . . . . .
Co2 Co 0.46931(3) 0.65994(4) 0.55790(3) 0.0197 1.0000 Uani . . . . . . .
P1 P 0.96466(7) 0.81347(6) 0.49457(5) 0.0204 1.0000 Uani . . . . . . .
P2 P 0.98711(6) 0.89559(6) 0.64197(5) 0.0174 1.0000 Uani . . . . . . .
P3 P 1.10927(7) 0.88425(7) 0.52329(6) 0.0230 1.0000 Uani . . . . . . .
P11 P 0.53419(7) 0.68927(6) 0.48531(5) 0.0221 1.0000 Uani . . . . . . .
P12 P 0.51241(6) 0.61234(6) 0.63647(5) 0.0202 1.0000 Uani . . . . . . .
P13 P 0.38983(6) 0.61702(7) 0.51680(5) 0.0200 1.0000 Uani . . . . . . .
O1 O 0.94499(18) 1.01359(17) 0.47211(16) 0.0235 1.0000 Uani . . . . . . .
O3 O 0.73543(14) 0.73327(17) 0.71318(16) 0.0426 1.0000 Uani . . . . . . .
O11 O 0.5558(2) 0.48972(18) 0.47088(17) 0.0271 1.0000 Uani . . . . . . .
O13 O 0.7821(4) 0.7411(2) 0.2689(2) 0.1049 1.0000 Uani . . . . . . .
N1 N 0.93078(19) 0.8739(2) 0.46843(17) 0.0197 1.0000 Uani . . . . . . .
N2 N 0.9691(2) 0.95898(19) 0.60657(16) 0.0203 1.0000 Uani . . . . . . .
N3 N 1.08255(19) 0.9386(2) 0.47769(17) 0.0221 1.0000 Uani . . . . . . .
N4 N 1.0544(2) 0.7802(2) 0.60694(19) 0.0285 1.0000 Uani . . . . . . .
N5 N 1.0690(3) 0.7408(3) 0.6324(2) 0.0415 1.0000 Uani . . . . . . .
N11 N 0.5700(2) 0.6289(2) 0.46213(18) 0.0224 1.0000 Uani . . . . . . .
N12 N 0.5315(2) 0.54884(19) 0.60448(16) 0.0183 1.0000 Uani . . . . . . .
N13 N 0.4174(2) 0.5601(2) 0.47540(18) 0.0207 1.0000 Uani . . . . . . .
N14 N 0.4386(2) 0.7236(2) 0.5967(2) 0.0289 1.0000 Uani . . . . . . .
N15 N 0.4189(3) 0.7617(2) 0.6220(3) 0.0458 1.0000 Uani . . . . . . .
C1 C 0.8835(3) 0.8868(2) 0.42653(19) 0.0211 1.0000 Uani . . . . . . .
C2 C 0.8960(2) 0.9119(2) 0.36762(19) 0.0223 1.0000 Uani . . . . . . .
C3 C 0.8503(3) 0.9305(3) 0.3291(2) 0.0347 1.0000 Uani . . . . . . .
C4 C 0.7898(2) 0.9252(3) 0.3468(2) 0.0333 1.0000 Uani . . . . . . .
C5 C 0.7778(2) 0.9012(2) 0.4040(2) 0.0309 1.0000 Uani . . . . . . .
C6 C 0.8228(2) 0.8819(2) 0.4449(2) 0.0238 1.0000 Uani . . . . . . .
C7 C 0.9589(2) 0.9209(3) 0.3464(2) 0.0273 1.0000 Uani . . . . . . .
C8 C 0.7409(3) 0.9487(3) 0.3047(3) 0.0496 1.0000 Uani . . . . . . .
C9 C 0.8032(2) 0.8608(2) 0.5077(2) 0.0298 1.0000 Uani . . . . . . .
C10 C 0.9064(3) 0.7600(3) 0.5190(2) 0.0274 1.0000 Uani . . . . . . .
C11 C 0.8660(3) 0.7381(3) 0.4673(3) 0.0310 1.0000 Uani . . . . . . .
C12 C 0.9316(3) 0.7092(3) 0.5551(3) 0.0358 1.0000 Uani . . . . . . .
C13 C 1.0013(3) 0.7798(3) 0.4245(2) 0.0278 1.0000 Uani . . . . . . .
C14 C 0.9642(3) 0.7707(3) 0.3646(2) 0.0351 1.0000 Uani . . . . . . .
C15 C 1.0368(3) 0.7272(3) 0.4413(3) 0.0417 1.0000 Uani . . . . . . .
C16 C 0.9422(2) 1.0106(2) 0.6280(2) 0.0212 1.0000 Uani . . . . . . .
C17 C 0.9766(3) 1.0558(2) 0.65117(19) 0.0234 1.0000 Uani . . . . . . .
C18 C 0.9487(3) 1.1069(2) 0.6701(2) 0.0278 1.0000 Uani . . . . . . .
C19 C 0.8882(3) 1.1142(2) 0.6663(2) 0.0348 1.0000 Uani . . . . . . .
C20 C 0.8548(3) 1.0700(2) 0.6407(2) 0.0312 1.0000 Uani . . . . . . .
C21 C 0.8799(3) 1.0184(2) 0.6218(2) 0.0260 1.0000 Uani . . . . . . .
C22 C 1.0435(3) 1.0526(3) 0.6570(2) 0.0348 1.0000 Uani . . . . . . .
C23 C 0.8591(3) 1.1677(3) 0.6897(3) 0.0494 1.0000 Uani . . . . . . .
C24 C 0.8398(3) 0.9736(3) 0.5941(3) 0.0340 1.0000 Uani . . . . . . .
C25 C 1.0356(3) 0.9117(2) 0.71145(19) 0.0224 1.0000 Uani . . . . . . .
C26 C 1.0105(3) 0.9527(3) 0.7607(2) 0.0301 1.0000 Uani . . . . . . .
C27 C 1.0590(3) 0.8579(3) 0.7448(2) 0.0337 1.0000 Uani . . . . . . .
C28 C 0.9165(2) 0.8646(2) 0.6757(2) 0.0214 1.0000 Uani . . . . . . .
C29 C 0.8833(3) 0.8982(3) 0.7250(2) 0.0275 1.0000 Uani . . . . . . .
C30 C 0.9259(3) 0.8026(3) 0.6968(3) 0.0392 1.0000 Uani . . . . . . .
C31 C 1.1136(2) 0.9753(3) 0.4352(2) 0.0290 1.0000 Uani . . . . . . .
C32 C 1.1227(2) 0.9569(2) 0.3718(2) 0.0300 1.0000 Uani . . . . . . .
C33 C 1.15265(19) 0.9936(2) 0.3308(2) 0.0351 1.0000 Uani . . . . . . .
C34 C 1.1739(2) 1.0456(3) 0.3490(2) 0.0361 1.0000 Uani . . . . . . .
C35 C 1.16297(19) 1.0639(2) 0.4103(2) 0.0337 1.0000 Uani . . . . . . .
C36 C 1.1335(2) 1.0286(2) 0.4532(2) 0.0294 1.0000 Uani . . . . . . .
C37 C 1.1028(2) 0.9008(3) 0.3454(2) 0.0384 1.0000 Uani . . . . . . .
C38 C 1.2085(2) 1.0837(3) 0.3034(3) 0.0498 1.0000 Uani . . . . . . .
C39 C 1.1226(3) 1.0519(3) 0.5182(2) 0.0342 1.0000 Uani . . . . . . .
C40 C 1.1548(3) 0.8348(3) 0.4736(2) 0.0369 1.0000 Uani . . . . . . .
C41 C 1.1737(3) 0.7805(3) 0.5105(3) 0.0432 1.0000 Uani . . . . . . .
C42 C 1.2099(3) 0.8583(4) 0.4386(3) 0.0480 1.0000 Uani . . . . . . .
C43 C 1.1633(3) 0.9185(3) 0.5787(2) 0.0280 1.0000 Uani . . . . . . .
C44 C 1.1802(3) 0.8790(3) 0.6336(3) 0.0379 1.0000 Uani . . . . . . .
C45 C 1.2197(3) 0.9464(3) 0.5521(3) 0.0350 1.0000 Uani . . . . . . .
C46 C 0.8838(3) 1.0292(2) 0.4583(2) 0.0293 1.0000 Uani . . . . . . .
C47 C 0.8899(3) 1.0714(3) 0.4049(2) 0.0329 1.0000 Uani . . . . . . .
C48 C 0.9436(3) 1.1065(2) 0.4265(3) 0.0353 1.0000 Uani . . . . . . .
C49 C 0.9788(3) 1.0639(3) 0.4655(4) 0.0423 1.0000 Uani . . . . . . .
C50 C 0.7575(4) 0.7491(5) 0.7735(2) 0.0560 1.0000 Uani . . . . . . .
C51 C 0.7109(3) 0.7321(3) 0.8197(3) 0.0559 1.0000 Uani . . . . . . .
C52 C 0.7766(2) 0.7422(2) 0.6638(3) 0.0458 1.0000 Uani . . . . . . .
C53 C 0.7464(3) 0.7275(3) 0.6044(3) 0.0600 1.0000 Uani . . . . . . .
C101 C 0.6146(2) 0.6140(2) 0.4158(2) 0.0240 1.0000 Uani . . . . . . .
C102 C 0.6766(2) 0.6175(3) 0.4288(2) 0.0275 1.0000 Uani . . . . . . .
C103 C 0.7162(2) 0.5951(2) 0.3842(3) 0.0344 1.0000 Uani . . . . . . .
C104 C 0.6993(2) 0.5690(3) 0.3303(2) 0.0347 1.0000 Uani . . . . . . .
C105 C 0.6397(3) 0.5668(3) 0.3187(2) 0.0342 1.0000 Uani . . . . . . .
C106 C 0.5959(3) 0.5884(3) 0.3599(2) 0.0279 1.0000 Uani . . . . . . .
C107 C 0.7014(3) 0.6423(3) 0.4868(3) 0.0386 1.0000 Uani . . . . . . .
C108 C 0.7443(3) 0.5435(3) 0.2848(3) 0.0551 1.0000 Uani . . . . . . .
C109 C 0.5309(3) 0.5811(3) 0.3445(2) 0.0300 1.0000 Uani . . . . . . .
C110 C 0.5914(3) 0.7420(3) 0.5113(2) 0.0285 1.0000 Uani . . . . . . .
C111 C 0.5632(3) 0.7935(3) 0.5462(3) 0.0380 1.0000 Uani . . . . . . .
C112 C 0.6357(3) 0.7635(3) 0.4617(3) 0.0378 1.0000 Uani . . . . . . .
C113 C 0.5003(3) 0.7208(2) 0.4136(2) 0.0279 1.0000 Uani . . . . . . .
C114 C 0.4649(4) 0.7756(3) 0.4275(3) 0.0482 1.0000 Uani . . . . . . .
C115 C 0.5378(3) 0.7288(3) 0.3541(3) 0.0411 1.0000 Uani . . . . . . .
C116 C 0.5629(3) 0.4996(2) 0.6273(2) 0.0215 1.0000 Uani . . . . . . .
C117 C 0.6259(2) 0.4951(2) 0.6173(2) 0.0250 1.0000 Uani . . . . . . .
C118 C 0.6562(3) 0.4462(3) 0.6369(2) 0.0350 1.0000 Uani . . . . . . .
C119 C 0.6274(3) 0.4011(2) 0.6648(2) 0.0359 1.0000 Uani . . . . . . .
C120 C 0.5671(3) 0.4055(2) 0.6732(2) 0.0390 1.0000 Uani . . . . . . .
C121 C 0.5334(3) 0.4532(2) 0.6555(2) 0.0288 1.0000 Uani . . . . . . .
C122 C 0.6608(2) 0.5407(3) 0.5856(3) 0.0299 1.0000 Uani . . . . . . .
C123 C 0.6621(3) 0.3480(3) 0.6854(3) 0.0542 1.0000 Uani . . . . . . .
C124 C 0.4660(3) 0.4525(3) 0.6666(2) 0.0340 1.0000 Uani . . . . . . .
C125 C 0.4651(3) 0.5979(2) 0.7071(2) 0.0265 1.0000 Uani . . . . . . .
C126 C 0.4922(3) 0.5598(3) 0.7588(2) 0.0319 1.0000 Uani . . . . . . .
C127 C 0.4412(3) 0.6528(3) 0.7379(3) 0.0391 1.0000 Uani . . . . . . .
C128 C 0.5824(2) 0.6460(2) 0.6664(2) 0.0259 1.0000 Uani . . . . . . .
C129 C 0.6185(3) 0.6150(3) 0.7178(3) 0.0346 1.0000 Uani . . . . . . .
C130 C 0.5736(3) 0.7082(3) 0.6869(3) 0.0347 1.0000 Uani . . . . . . .
C131 C 0.3857(2) 0.5172(3) 0.4409(2) 0.0222 1.0000 Uani . . . . . . .
C132 C 0.37086(19) 0.5236(2) 0.3769(2) 0.0259 1.0000 Uani . . . . . . .
C133 C 0.3415(2) 0.4793(2) 0.3451(2) 0.0286 1.0000 Uani . . . . . . .
C134 C 0.32599(16) 0.4286(2) 0.3725(2) 0.0274 1.0000 Uani . . . . . . .
C135 C 0.34203(17) 0.42061(19) 0.4355(2) 0.0268 1.0000 Uani . . . . . . .
C136 C 0.3718(2) 0.4639(2) 0.4688(2) 0.0216 1.0000 Uani . . . . . . .
C137 C 0.3858(2) 0.5761(2) 0.3409(2) 0.0332 1.0000 Uani . . . . . . .
C138 C 0.2931(2) 0.3822(2) 0.3370(2) 0.0402 1.0000 Uani . . . . . . .
C139 C 0.3869(2) 0.4512(2) 0.5354(2) 0.0269 1.0000 Uani . . . . . . .
C140 C 0.3437(2) 0.6630(3) 0.4624(2) 0.0278 1.0000 Uani . . . . . . .
C141 C 0.2884(3) 0.6376(3) 0.4313(3) 0.0361 1.0000 Uani . . . . . . .
C142 C 0.3279(3) 0.7196(3) 0.4919(3) 0.0399 1.0000 Uani . . . . . . .
C143 C 0.3356(3) 0.5865(3) 0.5754(2) 0.0264 1.0000 Uani . . . . . . .
C144 C 0.3164(3) 0.6304(3) 0.6234(3) 0.0398 1.0000 Uani . . . . . . .
C145 C 0.2799(3) 0.5546(3) 0.5501(3) 0.0325 1.0000 Uani . . . . . . .
C146 C 0.5201(4) 0.4374(3) 0.4635(5) 0.0613 1.0000 Uani . . . . . . .
C147 C 0.5588(3) 0.3956(3) 0.4266(3) 0.0370 1.0000 Uani . . . . . . .
C148 C 0.6122(2) 0.4312(3) 0.4050(2) 0.0282 1.0000 Uani . . . . . . .
C149 C 0.6183(2) 0.4743(3) 0.4567(2) 0.0252 1.0000 Uani . . . . . . .
C150 C 0.7391(8) 0.7443(7) 0.3110(4) 0.1457 1.0000 Uani . . . . . . .
C151 C 0.6998(4) 0.7884(4) 0.2914(6) 0.0937 1.0000 Uani . . . . . . .
C152 C 0.8313(4) 0.6948(4) 0.2816(4) 0.0773 1.0000 Uani . . . . . . .
C153 C 0.8816(5) 0.7019(3) 0.2421(4) 0.0928 1.0000 Uani . . . . . . .
H31 H 0.8600 0.9466 0.2914 0.0422 1.0000 Uiso R . . . . . .
H51 H 0.7384 0.8980 0.4170 0.0402 1.0000 Uiso R . . . . . .
H71 H 0.9596 0.9339 0.3051 0.0433 1.0000 Uiso R . . . . . .
H72 H 0.9799 0.9478 0.3718 0.0434 1.0000 Uiso R . . . . . .
H73 H 0.9800 0.8856 0.3474 0.0429 1.0000 Uiso R . . . . . .
H81 H 0.7358 0.9889 0.3110 0.0739 1.0000 Uiso R . . . . . .
H82 H 0.7035 0.9300 0.3145 0.0746 1.0000 Uiso R . . . . . .
H83 H 0.7501 0.9416 0.2617 0.0741 1.0000 Uiso R . . . . . .
H91 H 0.7889 0.8223 0.5055 0.0487 1.0000 Uiso R . . . . . .
H92 H 0.8362 0.8628 0.5368 0.0486 1.0000 Uiso R . . . . . .
H93 H 0.7712 0.8844 0.5222 0.0483 1.0000 Uiso R . . . . . .
H101 H 0.8809 0.7803 0.5475 0.0320 1.0000 Uiso R . . . . . .
H111 H 0.8865 0.7097 0.4427 0.0448 1.0000 Uiso R . . . . . .
H112 H 0.8545 0.7690 0.4405 0.0444 1.0000 Uiso R . . . . . .
H113 H 0.8304 0.7215 0.4840 0.0444 1.0000 Uiso R . . . . . .
H121 H 0.9000 0.6893 0.5759 0.0581 1.0000 Uiso R . . . . . .
H122 H 0.9609 0.7211 0.5857 0.0575 1.0000 Uiso R . . . . . .
H123 H 0.9504 0.6834 0.5265 0.0579 1.0000 Uiso R . . . . . .
H131 H 1.0306 0.8087 0.4131 0.0346 1.0000 Uiso R . . . . . .
H141 H 0.9898 0.7698 0.3287 0.0506 1.0000 Uiso R . . . . . .
H142 H 0.9438 0.7348 0.3668 0.0507 1.0000 Uiso R . . . . . .
H143 H 0.9336 0.7995 0.3583 0.0502 1.0000 Uiso R . . . . . .
H151 H 1.0680 0.7201 0.4113 0.0646 1.0000 Uiso R . . . . . .
H152 H 1.0546 0.7304 0.4816 0.0646 1.0000 Uiso R . . . . . .
H153 H 1.0100 0.6951 0.4428 0.0648 1.0000 Uiso R . . . . . .
H181 H 0.9720 1.1361 0.6862 0.0350 1.0000 Uiso R . . . . . .
H201 H 0.8141 1.0745 0.6365 0.0378 1.0000 Uiso R . . . . . .
H221 H 1.0608 1.0848 0.6368 0.0489 1.0000 Uiso R . . . . . .
H222 H 1.0553 1.0523 0.6997 0.0491 1.0000 Uiso R . . . . . .
H223 H 1.0583 1.0189 0.6382 0.0489 1.0000 Uiso R . . . . . .
H231 H 0.8370 1.1590 0.7269 0.0769 1.0000 Uiso R . . . . . .
H232 H 0.8326 1.1829 0.6592 0.0768 1.0000 Uiso R . . . . . .
H233 H 0.8898 1.1947 0.6993 0.0770 1.0000 Uiso R . . . . . .
H241 H 0.8026 0.9901 0.5814 0.0502 1.0000 Uiso R . . . . . .
H242 H 0.8312 0.9449 0.6255 0.0504 1.0000 Uiso R . . . . . .
H243 H 0.8582 0.9555 0.5590 0.0492 1.0000 Uiso R . . . . . .
H251 H 1.0697 0.9305 0.6926 0.0293 1.0000 Uiso R . . . . . .
H261 H 0.9862 0.9812 0.7408 0.0457 1.0000 Uiso R . . . . . .
H262 H 0.9867 0.9325 0.7902 0.0457 1.0000 Uiso R . . . . . .
H263 H 1.0437 0.9699 0.7818 0.0460 1.0000 Uiso R . . . . . .
H271 H 1.0720 0.8299 0.7149 0.0498 1.0000 Uiso R . . . . . .
H272 H 1.0924 0.8679 0.7709 0.0502 1.0000 Uiso R . . . . . .
H273 H 1.0286 0.8414 0.7711 0.0498 1.0000 Uiso R . . . . . .
H281 H 0.8904 0.8626 0.6402 0.0266 1.0000 Uiso R . . . . . .
H291 H 0.8426 0.8864 0.7266 0.0430 1.0000 Uiso R . . . . . .
H292 H 0.8998 0.8921 0.7656 0.0425 1.0000 Uiso R . . . . . .
H293 H 0.8840 0.9384 0.7170 0.0424 1.0000 Uiso R . . . . . .
H301 H 0.9481 0.8014 0.7350 0.0589 1.0000 Uiso R . . . . . .
H302 H 0.8879 0.7853 0.7033 0.0589 1.0000 Uiso R . . . . . .
H303 H 0.9478 0.7808 0.6657 0.0583 1.0000 Uiso R . . . . . .
H331 H 1.1576 0.9819 0.2892 0.0451 1.0000 Uiso R . . . . . .
H351 H 1.1746 1.0995 0.4235 0.0429 1.0000 Uiso R . . . . . .
H371 H 1.0824 0.9079 0.3066 0.0587 1.0000 Uiso R . . . . . .
H372 H 1.1365 0.8772 0.3377 0.0584 1.0000 Uiso R . . . . . .
H373 H 1.0752 0.8814 0.3728 0.0586 1.0000 Uiso R . . . . . .
H381 H 1.2119 1.1222 0.3206 0.0770 1.0000 Uiso R . . . . . .
H382 H 1.1874 1.0864 0.2638 0.0783 1.0000 Uiso R . . . . . .
H383 H 1.2481 1.0685 0.2959 0.0781 1.0000 Uiso R . . . . . .
H391 H 1.0891 1.0339 0.5359 0.0551 1.0000 Uiso R . . . . . .
H392 H 1.1559 1.0454 0.5448 0.0555 1.0000 Uiso R . . . . . .
H393 H 1.1145 1.0916 0.5165 0.0553 1.0000 Uiso R . . . . . .
H401 H 1.1264 0.8219 0.4416 0.0438 1.0000 Uiso R . . . . . .
H411 H 1.1411 0.7659 0.5349 0.0663 1.0000 Uiso R . . . . . .
H412 H 1.1861 0.7507 0.4823 0.0669 1.0000 Uiso R . . . . . .
H413 H 1.2067 0.7894 0.5381 0.0666 1.0000 Uiso R . . . . . .
H421 H 1.2189 0.8327 0.4046 0.0709 1.0000 Uiso R . . . . . .
H422 H 1.2023 0.8957 0.4216 0.0705 1.0000 Uiso R . . . . . .
H423 H 1.2439 0.8606 0.4659 0.0708 1.0000 Uiso R . . . . . .
H431 H 1.1404 0.9505 0.5965 0.0361 1.0000 Uiso R . . . . . .
H441 H 1.1456 0.8580 0.6480 0.0593 1.0000 Uiso R . . . . . .
H442 H 1.2096 0.8526 0.6190 0.0596 1.0000 Uiso R . . . . . .
H443 H 1.1968 0.9019 0.6667 0.0597 1.0000 Uiso R . . . . . .
H451 H 1.2104 0.9676 0.5146 0.0542 1.0000 Uiso R . . . . . .
H452 H 1.2361 0.9722 0.5830 0.0550 1.0000 Uiso R . . . . . .
H453 H 1.2488 0.9172 0.5429 0.0547 1.0000 Uiso R . . . . . .
H461 H 0.8668 1.0475 0.4951 0.0349 1.0000 Uiso R . . . . . .
H462 H 0.8603 0.9968 0.4468 0.0348 1.0000 Uiso R . . . . . .
H471 H 0.8971 1.0512 0.3663 0.0350 1.0000 Uiso R . . . . . .
H472 H 0.8539 1.0949 0.4019 0.0352 1.0000 Uiso R . . . . . .
H481 H 0.9294 1.1380 0.4520 0.0469 1.0000 Uiso R . . . . . .
H482 H 0.9675 1.1213 0.3916 0.0476 1.0000 Uiso R . . . . . .
H491 H 0.9907 1.0783 0.5066 0.0568 1.0000 Uiso R . . . . . .
H492 H 1.0140 1.0541 0.4417 0.0562 1.0000 Uiso R . . . . . .
H501 H 0.7647 0.7898 0.7756 0.0673 1.0000 Uiso R . . . . . .
H502 H 0.7956 0.7294 0.7823 0.0673 1.0000 Uiso R . . . . . .
H511 H 0.7264 0.7401 0.8617 0.0880 1.0000 Uiso R . . . . . .
H512 H 0.7032 0.6914 0.8146 0.0878 1.0000 Uiso R . . . . . .
H513 H 0.6756 0.7545 0.8114 0.0880 1.0000 Uiso R . . . . . .
H521 H 0.8117 0.7172 0.6690 0.0572 1.0000 Uiso R . . . . . .
H522 H 0.7894 0.7828 0.6642 0.0567 1.0000 Uiso R . . . . . .
H531 H 0.7750 0.7286 0.5698 0.0920 1.0000 Uiso R . . . . . .
H532 H 0.7300 0.6888 0.6069 0.0918 1.0000 Uiso R . . . . . .
H533 H 0.7145 0.7552 0.5961 0.0919 1.0000 Uiso R . . . . . .
H1031 H 0.7564 0.5970 0.3931 0.0425 1.0000 Uiso R . . . . . .
H1051 H 0.6267 0.5488 0.2810 0.0434 1.0000 Uiso R . . . . . .
H1071 H 0.6703 0.6502 0.5167 0.0614 1.0000 Uiso R . . . . . .
H1072 H 0.7224 0.6774 0.4789 0.0622 1.0000 Uiso R . . . . . .
H1073 H 0.7288 0.6166 0.5069 0.0619 1.0000 Uiso R . . . . . .
H1081 H 0.7833 0.5508 0.3013 0.0890 1.0000 Uiso R . . . . . .
H1082 H 0.7377 0.5031 0.2811 0.0893 1.0000 Uiso R . . . . . .
H1083 H 0.7405 0.5622 0.2446 0.0892 1.0000 Uiso R . . . . . .
H1091 H 0.5092 0.6154 0.3533 0.0448 1.0000 Uiso R . . . . . .
H1092 H 0.5144 0.5497 0.3697 0.0451 1.0000 Uiso R . . . . . .
H1093 H 0.5260 0.5716 0.3011 0.0456 1.0000 Uiso R . . . . . .
H1101 H 0.6146 0.7212 0.5432 0.0354 1.0000 Uiso R . . . . . .
H1111 H 0.5459 0.8208 0.5170 0.0542 1.0000 Uiso R . . . . . .
H1112 H 0.5316 0.7820 0.5745 0.0540 1.0000 Uiso R . . . . . .
H1113 H 0.5921 0.8139 0.5703 0.0538 1.0000 Uiso R . . . . . .
H1121 H 0.6689 0.7805 0.4822 0.0589 1.0000 Uiso R . . . . . .
H1122 H 0.6176 0.7911 0.4340 0.0590 1.0000 Uiso R . . . . . .
H1123 H 0.6511 0.7330 0.4368 0.0582 1.0000 Uiso R . . . . . .
H1131 H 0.4709 0.6931 0.4035 0.0348 1.0000 Uiso R . . . . . .
H1141 H 0.4429 0.7728 0.4662 0.0721 1.0000 Uiso R . . . . . .
H1142 H 0.4368 0.7824 0.3944 0.0717 1.0000 Uiso R . . . . . .
H1143 H 0.4926 0.8069 0.4303 0.0718 1.0000 Uiso R . . . . . .
H1151 H 0.5651 0.6974 0.3488 0.0606 1.0000 Uiso R . . . . . .
H1152 H 0.5598 0.7639 0.3570 0.0606 1.0000 Uiso R . . . . . .
H1153 H 0.5117 0.7307 0.3189 0.0609 1.0000 Uiso R . . . . . .
H1181 H 0.6974 0.4436 0.6309 0.0438 1.0000 Uiso R . . . . . .
H1201 H 0.5467 0.3757 0.6913 0.0515 1.0000 Uiso R . . . . . .
H1221 H 0.6938 0.5241 0.5643 0.0472 1.0000 Uiso R . . . . . .
H1222 H 0.6755 0.5675 0.6160 0.0470 1.0000 Uiso R . . . . . .
H1223 H 0.6357 0.5596 0.5565 0.0465 1.0000 Uiso R . . . . . .
H1231 H 0.6573 0.3175 0.6559 0.0863 1.0000 Uiso R . . . . . .
H1232 H 0.7041 0.3562 0.6897 0.0869 1.0000 Uiso R . . . . . .
H1233 H 0.6477 0.3346 0.7249 0.0871 1.0000 Uiso R . . . . . .
H1241 H 0.4475 0.4204 0.6462 0.0537 1.0000 Uiso R . . . . . .
H1242 H 0.4569 0.4502 0.7105 0.0543 1.0000 Uiso R . . . . . .
H1243 H 0.4478 0.4869 0.6514 0.0534 1.0000 Uiso R . . . . . .
H1251 H 0.4309 0.5788 0.6899 0.0322 1.0000 Uiso R . . . . . .
H1261 H 0.4608 0.5441 0.7841 0.0478 1.0000 Uiso R . . . . . .
H1262 H 0.5181 0.5826 0.7835 0.0479 1.0000 Uiso R . . . . . .
H1263 H 0.5148 0.5295 0.7401 0.0472 1.0000 Uiso R . . . . . .
H1271 H 0.4220 0.6771 0.7078 0.0569 1.0000 Uiso R . . . . . .
H1272 H 0.4737 0.6727 0.7586 0.0566 1.0000 Uiso R . . . . . .
H1273 H 0.4125 0.6420 0.7692 0.0573 1.0000 Uiso R . . . . . .
H1281 H 0.6079 0.6477 0.6289 0.0307 1.0000 Uiso R . . . . . .
H1291 H 0.6585 0.6297 0.7191 0.0515 1.0000 Uiso R . . . . . .
H1292 H 0.6214 0.5749 0.7087 0.0515 1.0000 Uiso R . . . . . .
H1293 H 0.6006 0.6203 0.7590 0.0512 1.0000 Uiso R . . . . . .
H1301 H 0.6116 0.7264 0.6864 0.0521 1.0000 Uiso R . . . . . .
H1302 H 0.5574 0.7082 0.7293 0.0530 1.0000 Uiso R . . . . . .
H1303 H 0.5466 0.7271 0.6588 0.0523 1.0000 Uiso R . . . . . .
H1331 H 0.3315 0.4846 0.3033 0.0352 1.0000 Uiso R . . . . . .
H1351 H 0.3332 0.3855 0.4557 0.0343 1.0000 Uiso R . . . . . .
H1371 H 0.3498 0.5964 0.3272 0.0533 1.0000 Uiso R . . . . . .
H1372 H 0.4087 0.5668 0.3048 0.0532 1.0000 Uiso R . . . . . .
H1373 H 0.4079 0.6032 0.3642 0.0531 1.0000 Uiso R . . . . . .
H1381 H 0.2553 0.3744 0.3574 0.0613 1.0000 Uiso R . . . . . .
H1382 H 0.3168 0.3474 0.3339 0.0608 1.0000 Uiso R . . . . . .
H1383 H 0.2852 0.3975 0.2958 0.0611 1.0000 Uiso R . . . . . .
H1391 H 0.3924 0.4109 0.5413 0.0446 1.0000 Uiso R . . . . . .
H1392 H 0.3553 0.4636 0.5621 0.0446 1.0000 Uiso R . . . . . .
H1393 H 0.4229 0.4699 0.5471 0.0451 1.0000 Uiso R . . . . . .
H1401 H 0.3715 0.6734 0.4287 0.0366 1.0000 Uiso R . . . . . .
H1411 H 0.2950 0.5977 0.4194 0.0544 1.0000 Uiso R . . . . . .
H1412 H 0.2789 0.6595 0.3947 0.0550 1.0000 Uiso R . . . . . .
H1413 H 0.2547 0.6396 0.4592 0.0543 1.0000 Uiso R . . . . . .
H1421 H 0.3149 0.7451 0.4597 0.0603 1.0000 Uiso R . . . . . .
H1422 H 0.3618 0.7361 0.5133 0.0595 1.0000 Uiso R . . . . . .
H1423 H 0.2961 0.7142 0.5211 0.0597 1.0000 Uiso R . . . . . .
H1431 H 0.3591 0.5580 0.5980 0.0314 1.0000 Uiso R . . . . . .
H1441 H 0.2890 0.6561 0.6048 0.0627 1.0000 Uiso R . . . . . .
H1442 H 0.3496 0.6512 0.6387 0.0623 1.0000 Uiso R . . . . . .
H1443 H 0.2969 0.6124 0.6579 0.0630 1.0000 Uiso R . . . . . .
H1451 H 0.2894 0.5308 0.5147 0.0508 1.0000 Uiso R . . . . . .
H1452 H 0.2637 0.5300 0.5827 0.0506 1.0000 Uiso R . . . . . .
H1453 H 0.2493 0.5815 0.5379 0.0507 1.0000 Uiso R . . . . . .
H1461 H 0.5086 0.4215 0.5033 0.0707 1.0000 Uiso R . . . . . .
H1462 H 0.4857 0.4463 0.4379 0.0704 1.0000 Uiso R . . . . . .
H1471 H 0.5366 0.3787 0.3921 0.0417 1.0000 Uiso R . . . . . .
H1472 H 0.5726 0.3651 0.4546 0.0408 1.0000 Uiso R . . . . . .
H1481 H 0.6042 0.4497 0.3643 0.0400 1.0000 Uiso R . . . . . .
H1482 H 0.6480 0.4073 0.4021 0.0398 1.0000 Uiso R . . . . . .
H1491 H 0.6356 0.4558 0.4932 0.0329 1.0000 Uiso R . . . . . .
H1492 H 0.6419 0.5078 0.4454 0.0333 1.0000 Uiso R . . . . . .
H1501 H 0.7552 0.7536 0.3516 0.1808 1.0000 Uiso R . . . . . .
H1502 H 0.7181 0.7086 0.3138 0.1809 1.0000 Uiso R . . . . . .
H1511 H 0.6885 0.7839 0.2488 0.1520 1.0000 Uiso R . . . . . .
H1512 H 0.6647 0.7891 0.3164 0.1521 1.0000 Uiso R . . . . . .
H1513 H 0.7185 0.8247 0.2949 0.1520 1.0000 Uiso R . . . . . .
H1521 H 0.8432 0.6983 0.3252 0.1031 1.0000 Uiso R . . . . . .
H1522 H 0.8142 0.6574 0.2749 0.1030 1.0000 Uiso R . . . . . .
H1531 H 0.8691 0.6944 0.1990 0.1520 1.0000 Uiso R . . . . . .
H1532 H 0.9126 0.6740 0.2537 0.1520 1.0000 Uiso R . . . . . .
H1533 H 0.8968 0.7410 0.2461 0.1522 1.0000 Uiso R . . . . . .

loop_
_atom_site_aniso_label
_atom_site_aniso_U_11
_atom_site_aniso_U_22
_atom_site_aniso_U_33
_atom_site_aniso_U_23
_atom_site_aniso_U_13
_atom_site_aniso_U_12
Zr1 0.0162(2) 0.0195(2) 0.01378(15) -0.00131(14) 0.00147(13) 0.0010(2)
Zr2 0.0142(2) 0.0160(2) 0.01715(16) 0.00115(14) -0.00181(13) 0.0013(2)
Co1 0.0215(3) 0.0195(3) 0.0178(2) -0.0026(2) 0.0000(2) 0.0041(3)
Co2 0.0193(3) 0.0163(3) 0.0237(3) 0.0008(2) -0.0014(2) 0.0018(3)
P1 0.0240(6) 0.0208(6) 0.0164(4) -0.0057(4) 0.0011(4) 0.0037(5)
P2 0.0190(6) 0.0198(6) 0.0133(4) -0.0010(4) 0.0014(4) -0.0001(4)
P3 0.0178(6) 0.0312(7) 0.0200(5) -0.0029(4) 0.0002(4) 0.0057(5)
P11 0.0211(6) 0.0165(6) 0.0287(6) 0.0024(4) -0.0008(4) -0.0024(5)
P12 0.0231(6) 0.0182(5) 0.0193(5) -0.0027(4) -0.0012(4) 0.0026(5)
P13 0.0161(6) 0.0216(6) 0.0223(5) 0.0020(4) -0.0013(4) 0.0034(5)
O1 0.024(2) 0.024(2) 0.0223(15) 0.0011(14) -0.0050(14) 0.0012(16)
O3 0.0309(17) 0.060(2) 0.0370(17) -0.0047(15) -0.0053(13) -0.0011(15)
O11 0.036(2) 0.0204(19) 0.0253(16) 0.0004(14) 0.0070(16) 0.0043(17)
O13 0.209(8) 0.061(4) 0.045(3) 0.002(2) 0.006(3) -0.064(5)
N1 0.0154(19) 0.024(2) 0.0198(16) -0.0021(14) -0.0004(13) 0.0026(16)
N2 0.025(2) 0.020(2) 0.0156(15) -0.0009(13) -0.0015(15) -0.0002(17)
N3 0.0125(18) 0.039(3) 0.0153(14) 0.0080(16) 0.0033(13) 0.0030(17)
N4 0.038(3) 0.024(2) 0.0234(17) -0.0047(15) -0.0018(16) 0.0028(18)
N5 0.054(3) 0.033(3) 0.038(2) -0.0031(19) -0.008(2) 0.008(2)
N11 0.023(2) 0.021(2) 0.0231(18) 0.0028(15) 0.0027(15) 0.0020(17)
N12 0.017(2) 0.0199(19) 0.0184(15) -0.0003(13) -0.0053(14) 0.0049(16)
N13 0.018(2) 0.025(2) 0.0191(16) 0.0054(14) -0.0038(14) -0.0014(16)
N14 0.028(2) 0.025(2) 0.034(2) 0.0019(17) -0.0004(16) 0.0038(16)
N15 0.062(3) 0.022(2) 0.053(3) -0.001(2) 0.011(2) 0.012(2)
C1 0.032(3) 0.0155(19) 0.0160(16) -0.0039(14) 0.0005(15) 0.0028(17)
C2 0.024(2) 0.026(2) 0.0164(17) -0.0047(15) 0.0001(15) 0.0087(17)
C3 0.050(3) 0.035(3) 0.0189(18) -0.0042(19) -0.0065(18) 0.015(2)
C4 0.029(2) 0.040(3) 0.031(2) -0.013(2) -0.0120(19) 0.009(2)
C5 0.023(2) 0.034(2) 0.036(2) -0.013(2) -0.0024(18) 0.0015(18)
C6 0.023(2) 0.022(2) 0.027(2) -0.0068(16) -0.0014(16) -0.0005(16)
C7 0.031(2) 0.034(3) 0.0167(17) 0.0018(17) -0.0006(16) 0.003(2)
C8 0.041(3) 0.072(4) 0.036(3) -0.021(3) -0.021(2) 0.021(3)
C9 0.0169(19) 0.032(2) 0.040(3) -0.001(2) 0.0117(19) -0.0033(16)
C10 0.029(3) 0.028(3) 0.025(2) -0.0037(18) 0.0034(18) -0.005(2)
C11 0.030(3) 0.028(3) 0.035(3) -0.001(2) -0.004(2) -0.003(2)
C12 0.048(4) 0.028(3) 0.031(2) 0.002(2) -0.003(2) -0.002(2)
C13 0.029(3) 0.030(3) 0.0239(19) -0.0067(18) 0.0016(17) -0.002(2)
C14 0.044(3) 0.032(3) 0.029(2) -0.0115(19) 0.007(2) 0.006(2)
C15 0.048(4) 0.037(3) 0.040(3) -0.010(2) 0.009(2) 0.022(3)
C16 0.025(2) 0.024(2) 0.0141(17) -0.0014(15) 0.0046(15) 0.0095(18)
C17 0.036(3) 0.020(2) 0.0140(16) -0.0016(14) 0.0074(15) -0.0014(17)
C18 0.048(3) 0.016(2) 0.0190(17) -0.0005(14) 0.0097(17) 0.0003(19)
C19 0.055(3) 0.024(2) 0.025(2) 0.0058(17) 0.017(2) 0.014(2)
C20 0.031(2) 0.035(3) 0.027(2) 0.0089(19) 0.0123(17) 0.017(2)
C21 0.032(3) 0.029(2) 0.0172(18) 0.0047(16) 0.0046(16) 0.0019(19)
C22 0.043(3) 0.032(3) 0.029(2) -0.0043(19) 0.004(2) -0.008(2)
C23 0.064(4) 0.037(3) 0.047(3) 0.000(2) 0.019(3) 0.019(3)
C24 0.029(3) 0.043(3) 0.030(2) 0.006(2) -0.0013(19) 0.006(2)
C25 0.025(2) 0.025(2) 0.0170(17) 0.0002(15) -0.0037(16) 0.0021(18)
C26 0.037(3) 0.035(3) 0.0180(19) -0.0046(17) 0.0007(18) -0.001(2)
C27 0.044(3) 0.033(3) 0.024(2) 0.0002(19) -0.009(2) 0.007(2)
C28 0.022(2) 0.026(2) 0.0166(17) 0.0009(15) 0.0035(14) -0.0024(17)
C29 0.022(2) 0.039(3) 0.0214(19) -0.0013(18) 0.0076(16) -0.0023(19)
C30 0.039(3) 0.038(3) 0.041(3) 0.005(2) 0.009(2) -0.001(2)
C31 0.012(2) 0.054(3) 0.0216(19) 0.0084(19) 0.0019(15) 0.002(2)
C32 0.0124(18) 0.055(3) 0.0225(19) 0.003(2) 0.0073(14) 0.0004(19)
C33 0.0204(19) 0.062(3) 0.0224(19) 0.008(2) 0.0019(15) 0.002(2)
C34 0.016(2) 0.060(4) 0.032(2) 0.015(2) 0.0072(17) 0.007(2)
C35 0.0179(19) 0.046(3) 0.037(2) 0.013(2) 0.0006(17) -0.0022(18)
C36 0.017(2) 0.043(3) 0.027(2) 0.012(2) 0.0032(16) 0.0023(19)
C37 0.025(2) 0.067(4) 0.023(2) -0.005(2) -0.0008(16) -0.005(2)
C38 0.034(2) 0.071(4) 0.045(3) 0.024(3) 0.010(2) -0.005(2)
C39 0.034(3) 0.035(2) 0.033(3) 0.006(2) 0.002(2) -0.003(2)
C40 0.024(2) 0.058(4) 0.029(2) -0.011(2) 0.0086(18) 0.013(2)
C41 0.037(3) 0.045(3) 0.047(3) -0.009(3) -0.001(2) 0.025(2)
C42 0.031(3) 0.075(5) 0.038(3) -0.011(3) 0.004(2) 0.015(3)
C43 0.018(3) 0.032(3) 0.034(2) 0.002(2) -0.0017(19) 0.001(2)
C44 0.038(3) 0.043(3) 0.033(2) 0.001(2) -0.007(2) 0.006(2)
C45 0.027(3) 0.040(3) 0.039(3) -0.001(2) -0.006(2) -0.004(3)
C46 0.039(3) 0.019(2) 0.030(2) 0.0070(19) 0.005(2) 0.004(2)
C47 0.040(3) 0.034(3) 0.024(2) 0.009(2) -0.002(2) 0.002(3)
C48 0.043(4) 0.019(3) 0.043(3) 0.002(2) -0.005(3) -0.007(2)
C49 0.025(3) 0.038(4) 0.064(4) 0.001(3) -0.004(3) -0.002(3)
C50 0.053(5) 0.070(4) 0.045(3) -0.007(4) -0.011(3) -0.001(3)
C51 0.059(4) 0.072(4) 0.036(3) -0.003(3) -0.005(2) 0.024(3)
C52 0.038(3) 0.045(3) 0.054(3) -0.001(2) 0.002(2) 0.000(2)
C53 0.070(4) 0.068(4) 0.042(3) 0.006(3) 0.007(3) -0.008(3)
C101 0.012(2) 0.029(2) 0.030(2) 0.0131(19) 0.0058(16) 0.0003(17)
C102 0.018(2) 0.029(2) 0.035(2) 0.012(2) 0.0017(17) 0.0016(18)
C103 0.013(2) 0.040(3) 0.050(3) 0.017(2) 0.010(2) 0.0044(18)
C104 0.034(3) 0.039(3) 0.032(2) 0.011(2) 0.0156(19) 0.008(2)
C105 0.037(3) 0.038(3) 0.028(2) 0.011(2) 0.0137(19) 0.008(2)
C106 0.027(2) 0.033(3) 0.025(2) 0.0042(18) 0.0051(17) -0.0014(19)
C107 0.029(2) 0.033(3) 0.054(3) 0.004(2) -0.001(2) -0.0033(19)
C108 0.038(3) 0.083(5) 0.044(3) 0.019(3) 0.023(3) 0.028(3)
C109 0.025(2) 0.041(3) 0.025(2) -0.0028(19) -0.0021(16) 0.001(2)
C110 0.029(3) 0.020(2) 0.037(3) -0.0003(18) 0.0013(19) -0.003(2)
C111 0.037(3) 0.030(3) 0.047(3) -0.006(2) 0.008(2) -0.012(2)
C112 0.038(3) 0.033(3) 0.043(3) 0.003(2) 0.003(2) -0.016(3)
C113 0.028(3) 0.022(2) 0.034(2) 0.0062(17) -0.0008(19) 0.0078(19)
C114 0.059(4) 0.038(3) 0.048(3) 0.011(3) 0.001(3) 0.015(3)
C115 0.047(4) 0.044(3) 0.033(2) 0.018(2) 0.002(2) -0.003(3)
C116 0.032(3) 0.019(2) 0.0134(17) -0.0028(15) -0.0049(16) -0.0015(18)
C117 0.022(2) 0.030(2) 0.0235(19) -0.0066(17) -0.0059(16) 0.0125(18)
C118 0.043(3) 0.039(3) 0.024(2) -0.0069(18) -0.0102(19) 0.015(2)
C119 0.054(3) 0.035(3) 0.0191(19) -0.0066(18) -0.0118(19) 0.025(3)
C120 0.076(5) 0.023(2) 0.0176(19) 0.0003(16) -0.010(2) -0.003(3)
C121 0.039(3) 0.029(2) 0.0183(18) -0.0030(16) -0.0047(18) 0.003(2)
C122 0.019(2) 0.034(3) 0.037(2) -0.014(2) -0.0053(18) 0.0038(18)
C123 0.081(5) 0.047(4) 0.034(3) -0.004(2) -0.010(3) 0.042(4)
C124 0.042(3) 0.032(3) 0.028(2) 0.0069(19) -0.002(2) -0.007(2)
C125 0.028(3) 0.029(3) 0.0225(19) -0.0012(17) -0.0041(18) 0.003(2)
C126 0.030(3) 0.045(3) 0.0204(19) 0.0036(19) 0.0049(18) -0.001(2)
C127 0.047(4) 0.038(3) 0.033(2) -0.006(2) 0.013(2) -0.001(3)
C128 0.023(2) 0.034(3) 0.0205(18) 0.0023(17) 0.0019(16) 0.0036(18)
C129 0.029(3) 0.039(3) 0.036(3) -0.008(2) -0.003(2) 0.001(2)
C130 0.034(3) 0.026(3) 0.045(3) -0.012(2) -0.013(2) -0.002(2)
C131 0.0125(19) 0.035(2) 0.0196(18) -0.0054(16) -0.0023(14) 0.0037(17)
C132 0.0142(17) 0.041(3) 0.0220(18) -0.0033(17) -0.0023(14) 0.0015(17)
C133 0.020(2) 0.045(3) 0.0213(18) -0.0046(18) -0.0054(15) 0.004(2)
C134 0.0138(16) 0.038(2) 0.031(2) -0.0116(18) 0.0014(14) 0.0019(16)
C135 0.0157(16) 0.027(2) 0.037(2) -0.0078(17) 0.0014(15) -0.0024(14)
C136 0.0107(17) 0.026(2) 0.028(2) -0.0064(16) -0.0027(14) 0.0017(14)
C137 0.032(2) 0.045(3) 0.0232(19) 0.005(2) -0.0032(16) 0.000(2)
C138 0.026(2) 0.046(3) 0.049(3) -0.021(2) -0.0007(19) -0.0097(19)
C139 0.024(2) 0.028(2) 0.029(2) -0.0005(18) -0.0019(17) -0.0014(17)
C140 0.019(2) 0.030(2) 0.035(2) 0.011(2) -0.0007(17) 0.0060(19)
C141 0.013(2) 0.052(3) 0.043(3) 0.010(2) -0.0106(19) 0.006(2)
C142 0.028(3) 0.038(3) 0.053(3) -0.006(3) -0.010(2) 0.015(2)
C143 0.021(3) 0.033(3) 0.026(2) 0.005(2) 0.0034(18) 0.002(2)
C144 0.035(3) 0.049(3) 0.036(3) -0.010(2) 0.017(2) -0.009(3)
C145 0.015(3) 0.044(3) 0.039(3) 0.003(3) 0.000(2) -0.002(2)
C146 0.043(4) 0.028(4) 0.112(6) -0.025(4) 0.037(4) -0.009(3)
C147 0.033(3) 0.034(3) 0.044(3) -0.007(3) 0.003(2) 0.004(3)
C148 0.019(2) 0.031(3) 0.034(2) -0.005(2) 0.0011(18) -0.001(2)
C149 0.013(2) 0.035(3) 0.028(2) 0.001(2) -0.0019(17) 0.002(2)
C150 0.234(16) 0.161(12) 0.042(4) -0.004(6) 0.015(7) -0.141(11)
C151 0.076(6) 0.079(7) 0.127(9) -0.038(6) 0.040(6) -0.039(5)
C152 0.105(7) 0.067(5) 0.060(4) 0.023(4) -0.029(4) -0.043(5)
C153 0.160(9) 0.054(4) 0.064(5) -0.008(4) -0.025(5) -0.002(5)

loop_
_atom_type_symbol
_atom_type_scat_dispersion_real
_atom_type_scat_dispersion_imag
_atom_type_scat_Cromer_Mann_a1
_atom_type_scat_Cromer_Mann_b1
_atom_type_scat_Cromer_Mann_a2
_atom_type_scat_Cromer_Mann_b2
_atom_type_scat_Cromer_Mann_a3
_atom_type_scat_Cromer_Mann_b3
_atom_type_scat_Cromer_Mann_a4
_atom_type_scat_Cromer_Mann_b4
_atom_type_scat_Cromer_Mann_c
_atom_type_scat_source
C 0.0033 0.0016 2.3100 20.8439 1.0200 10.2075 1.5886 0.5687 0.8650 51.6512 0.2156 'International Tables Vol C 4.2.6.8 and 6.1.1.4'
H 0.0000 0.0000 0.4930 10.5109 0.3229 26.1257 0.1402 3.1424 0.0408 57.7998 0.0030 'International Tables Vol C 4.2.6.8 and 6.1.1.4'
N 0.0061 0.0033 12.2126 0.0057 3.1322 9.8933 2.0125 28.9975 1.1663 0.5826 -11.5290 'International Tables Vol C 4.2.6.8 and 6.1.1.4'
O 0.0106 0.0060 3.0485 13.2771 2.2868 5.7011 1.5463 0.3239 0.8670 32.9089 0.2508 'International Tables Vol C 4.2.6.8 and 6.1.1.4'
P 0.1023 0.0942 6.4345 1.9067 4.1791 27.1570 1.7800 0.5260 1.4908 68.1645 1.1149 'International Tables Vol C 4.2.6.8 and 6.1.1.4'
Co 0.3494 0.9721 12.2841 4.2791 7.3409 0.2784 4.0034 13.5359 2.3488 71.1692 1.0118 'International Tables Vol C 4.2.6.8 and 6.1.1.4'
Zr -2.9673 0.5597 17.8765 1.2762 10.9480 11.9160 5.4173 0.1176 3.6572 87.6627 2.0693 'International Tables Vol C 4.2.6.8 and 6.1.1.4'

loop_
_geom_angle_atom_site_label_1
_geom_angle_site_symmetry_1
_geom_angle_atom_site_label_2
_geom_angle_site_symmetry_2
_geom_angle_atom_site_label_3
_geom_angle_site_symmetry_3
_geom_angle
_geom_angle_publ_flag
Co1 . Zr1 . P1 . 49.85(3) yes
Co1 . Zr1 . P2 . 49.83(3) yes
P1 . Zr1 . P2 . 83.25(4) yes
Co1 . Zr1 . P3 . 50.38(4) yes
P1 . Zr1 . P3 . 82.50(5) yes
P2 . Zr1 . P3 . 83.69(4) yes
Co1 . Zr1 . O1 . 172.30(10) yes
P1 . Zr1 . O1 . 128.33(10) yes
P2 . Zr1 . O1 . 124.22(9) yes
P3 . Zr1 . O1 . 136.90(10) yes
Co1 . Zr1 . N1 . 86.56(12) yes
P1 . Zr1 . N1 . 37.38(12) yes
P2 . Zr1 . N1 . 105.00(11) yes
P3 . Zr1 . N1 . 114.61(12) yes
O1 . Zr1 . N1 . 90.99(15) yes
Co1 . Zr1 . N2 . 87.17(12) yes
P1 . Zr1 . N2 . 114.31(12) yes
P2 . Zr1 . N2 . 37.59(12) yes
P3 . Zr1 . N2 . 107.81(13) yes
O1 . Zr1 . N2 . 87.49(14) yes
Co1 . Zr1 . N3 . 87.66(12) yes
P1 . Zr1 . N3 . 105.08(14) yes
P2 . Zr1 . N3 . 115.83(11) yes
P3 . Zr1 . N3 . 37.74(12) yes
O1 . Zr1 . N3 . 99.88(15) yes
N1 . Zr1 . N2 . 117.46(17) yes
N1 . Zr1 . N3 . 119.56(16) yes
N2 . Zr1 . N3 . 122.23(17) yes
Co2 . Zr2 . P11 . 50.38(4) yes
Co2 . Zr2 . P12 . 50.37(3) yes
P11 . Zr2 . P12 . 83.49(4) yes
Co2 . Zr2 . P13 . 50.31(4) yes
P11 . Zr2 . P13 . 83.17(5) yes
P12 . Zr2 . P13 . 84.28(4) yes
Co2 . Zr2 . O11 . 173.30(11) yes
P11 . Zr2 . O11 . 127.45(10) yes
P12 . Zr2 . O11 . 124.8(1) yes
P13 . Zr2 . O11 . 136.20(11) yes
Co2 . Zr2 . N11 . 87.08(12) yes
P11 . Zr2 . N11 . 37.37(12) yes
P12 . Zr2 . N11 . 104.73(12) yes
P13 . Zr2 . N11 . 115.36(13) yes
O11 . Zr2 . N11 . 90.18(16) yes
Co2 . Zr2 . N12 . 87.21(11) yes
P11 . Zr2 . N12 . 113.84(12) yes
P12 . Zr2 . N12 . 37.09(12) yes
P13 . Zr2 . N12 . 108.13(12) yes
O11 . Zr2 . N12 . 88.55(14) yes
Co2 . Zr2 . N13 . 87.95(12) yes
P11 . Zr2 . N13 . 106.72(12) yes
P12 . Zr2 . N13 . 115.84(11) yes
P13 . Zr2 . N13 . 37.95(12) yes
O11 . Zr2 . N13 . 98.69(16) yes
N11 . Zr2 . N12 . 116.47(17) yes
N11 . Zr2 . N13 . 121.35(16) yes
N12 . Zr2 . N13 . 121.58(16) yes
Zr1 . Co1 . P1 . 75.16(4) yes
Zr1 . Co1 . P2 . 75.38(4) yes
P1 . Co1 . P2 . 114.41(6) yes
Zr1 . Co1 . P3 . 74.72(5) yes
P1 . Co1 . P3 . 112.15(5) yes
P2 . Co1 . P3 . 114.29(6) yes
Zr1 . Co1 . N4 . 178.52(14) yes
P1 . Co1 . N4 . 105.28(16) yes
P2 . Co1 . N4 . 103.18(14) yes
P3 . Co1 . N4 . 106.30(17) yes
Zr2 . Co2 . P11 . 74.98(4) yes
Zr2 . Co2 . P12 . 75.04(4) yes
P11 . Co2 . P12 . 113.23(6) yes
Zr2 . Co2 . P13 . 74.79(4) yes
P11 . Co2 . P13 . 112.66(5) yes
P12 . Co2 . P13 . 114.60(6) yes
Zr2 . Co2 . N14 . 177.14(15) yes
P11 . Co2 . N14 . 107.84(16) yes
P12 . Co2 . N14 . 103.15(15) yes
P13 . Co2 . N14 . 104.22(17) yes
Zr1 . P1 . Co1 . 54.99(4) yes
Zr1 . P1 . N1 . 49.88(15) yes
Co1 . P1 . N1 . 103.94(16) yes
Zr1 . P1 . C10 . 138.9(2) yes
Co1 . P1 . C10 . 118.27(17) yes
N1 . P1 . C10 . 109.7(3) yes
Zr1 . P1 . C13 . 115.51(19) yes
Co1 . P1 . C13 . 113.94(19) yes
N1 . P1 . C13 . 106.4(2) yes
C10 . P1 . C13 . 104.1(3) yes
Zr1 . P2 . Co1 . 54.79(3) yes
Zr1 . P2 . N2 . 49.67(13) yes
Co1 . P2 . N2 . 104.11(14) yes
Zr1 . P2 . C25 . 132.59(17) yes
Co1 . P2 . C25 . 116.45(18) yes
N2 . P2 . C25 . 108.1(2) yes
Zr1 . P2 . C28 . 120.94(15) yes
Co1 . P2 . C28 . 114.90(16) yes
N2 . P2 . C28 . 107.8(2) yes
C25 . P2 . C28 . 105.1(2) yes
Zr1 . P3 . Co1 . 54.90(4) yes
Zr1 . P3 . N3 . 50.85(14) yes
Co1 . P3 . N3 . 105.12(16) yes
Zr1 . P3 . C40 . 134.4(2) yes
Co1 . P3 . C40 . 114.5(2) yes
N3 . P3 . C40 . 109.2(2) yes
Zr1 . P3 . C43 . 118.57(19) yes
Co1 . P3 . C43 . 116.36(18) yes
N3 . P3 . C43 . 105.4(3) yes
C40 . P3 . C43 . 105.8(3) yes
Zr2 . P11 . Co2 . 54.64(4) yes
Zr2 . P11 . N11 . 50.90(15) yes
Co2 . P11 . N11 . 104.61(16) yes
Zr2 . P11 . C110 . 136.4(2) yes
Co2 . P11 . C110 . 116.38(17) yes
N11 . P11 . C110 . 108.4(3) yes
Zr2 . P11 . C113 . 117.03(19) yes
Co2 . P11 . C113 . 115.4(2) yes
N11 . P11 . C113 . 106.4(2) yes
C110 . P11 . C113 . 105.2(3) yes
Zr2 . P12 . Co2 . 54.59(3) yes
Zr2 . P12 . N12 . 49.94(12) yes
Co2 . P12 . N12 . 104.17(13) yes
Zr2 . P12 . C125 . 133.01(18) yes
Co2 . P12 . C125 . 116.80(18) yes
N12 . P12 . C125 . 108.0(2) yes
Zr2 . P12 . C128 . 119.75(16) yes
Co2 . P12 . C128 . 114.15(17) yes
N12 . P12 . C128 . 107.3(2) yes
C125 . P12 . C128 . 105.9(2) yes
Zr2 . P13 . Co2 . 54.89(4) yes
Zr2 . P13 . N13 . 51.04(15) yes
Co2 . P13 . N13 . 105.50(16) yes
Zr2 . P13 . C140 . 133.42(17) yes
Co2 . P13 . C140 . 114.95(19) yes
N13 . P13 . C140 . 108.8(2) yes
Zr2 . P13 . C143 . 119.66(19) yes
Co2 . P13 . C143 . 115.13(18) yes
N13 . P13 . C143 . 106.2(2) yes
C140 . P13 . C143 . 105.8(2) yes
Zr1 . O1 . C46 . 134.3(3) yes
Zr1 . O1 . C49 . 118.9(3) yes
C46 . O1 . C49 . 106.1(4) yes
C50 . O3 . C52 . 114.1(5) yes
Zr2 . O11 . C146 . 118.4(4) yes
Zr2 . O11 . C149 . 134.5(3) yes
C146 . O11 . C149 . 106.7(4) yes
C150 . O13 . C152 . 115.8(10) yes
P1 . N1 . Zr1 . 92.74(19) yes
P1 . N1 . C1 . 135.8(4) yes
Zr1 . N1 . C1 . 131.2(4) yes
P2 . N2 . Zr1 . 92.74(19) yes
P2 . N2 . C16 . 133.8(3) yes
Zr1 . N2 . C16 . 133.2(3) yes
P3 . N3 . Zr1 . 91.41(19) yes
P3 . N3 . C31 . 129.7(4) yes
Zr1 . N3 . C31 . 138.8(4) yes
Co1 . N4 . N5 . 178.4(5) yes
P11 . N11 . Zr2 . 91.73(19) yes
P11 . N11 . C101 . 136.4(4) yes
Zr2 . N11 . C101 . 130.3(4) yes
P12 . N12 . Zr2 . 92.97(18) yes
P12 . N12 . C116 . 133.9(3) yes
Zr2 . N12 . C116 . 132.3(3) yes
P13 . N13 . Zr2 . 91.02(19) yes
P13 . N13 . C131 . 129.1(4) yes
Zr2 . N13 . C131 . 139.0(4) yes
Co2 . N14 . N15 . 177.9(5) yes
N1 . C1 . C2 . 120.1(5) yes
N1 . C1 . C6 . 121.5(4) yes
C2 . C1 . C6 . 117.9(5) yes
C1 . C2 . C3 . 120.9(5) yes
C1 . C2 . C7 . 120.9(4) yes
C3 . C2 . C7 . 118.2(4) yes
C2 . C3 . C4 . 121.5(5) yes
C2 . C3 . H31 . 118.6 no
C4 . C3 . H31 . 119.9 no
C3 . C4 . C5 . 117.5(5) yes
C3 . C4 . C8 . 120.0(5) yes
C5 . C4 . C8 . 122.4(5) yes
C4 . C5 . C6 . 123.0(5) yes
C4 . C5 . H51 . 119.0 no
C6 . C5 . H51 . 118.0 no
C1 . C6 . C5 . 119.2(4) yes
C1 . C6 . C9 . 123.7(4) yes
C5 . C6 . C9 . 116.9(5) yes
C2 . C7 . H71 . 110.4 no
C2 . C7 . H72 . 112.6 no
H71 . C7 . H72 . 108.1 no
C2 . C7 . H73 . 109.8 no
H71 . C7 . H73 . 107.3 no
H72 . C7 . H73 . 108.6 no
C4 . C8 . H81 . 111.1 no
C4 . C8 . H82 . 109.3 no
H81 . C8 . H82 . 108.1 no
C4 . C8 . H83 . 110.6 no
H81 . C8 . H83 . 109.4 no
H82 . C8 . H83 . 108.3 no
C6 . C9 . H91 . 111.5 no
C6 . C9 . H92 . 109.7 no
H91 . C9 . H92 . 109.5 no
C6 . C9 . H93 . 108.6 no
H91 . C9 . H93 . 108.0 no
H92 . C9 . H93 . 109.5 no
P1 . C10 . C11 . 115.9(4) yes
P1 . C10 . C12 . 113.7(5) yes
C11 . C10 . C12 . 109.0(5) yes
P1 . C10 . H101 . 104.9 no
C11 . C10 . H101 . 106.0 no
C12 . C10 . H101 . 106.6 no
C10 . C11 . H111 . 110.3 no
C10 . C11 . H112 . 109.8 no
H111 . C11 . H112 . 108.9 no
C10 . C11 . H113 . 111.3 no
H111 . C11 . H113 . 108.7 no
H112 . C11 . H113 . 107.9 no
C10 . C12 . H121 . 109.9 no
C10 . C12 . H122 . 111.7 no
H121 . C12 . H122 . 109.2 no
C10 . C12 . H123 . 109.4 no
H121 . C12 . H123 . 108.3 no
H122 . C12 . H123 . 108.4 no
P1 . C13 . C14 . 118.9(4) yes
P1 . C13 . C15 . 112.6(4) yes
C14 . C13 . C15 . 111.6(5) yes
P1 . C13 . H131 . 101.6 no
C14 . C13 . H131 . 104.6 no
C15 . C13 . H131 . 105.9 no
C13 . C14 . H141 . 110.2 no
C13 . C14 . H142 . 109.7 no
H141 . C14 . H142 . 107.7 no
C13 . C14 . H143 . 113.5 no
H141 . C14 . H143 . 109.1 no
H142 . C14 . H143 . 106.5 no
C13 . C15 . H151 . 111.4 no
C13 . C15 . H152 . 111.7 no
H151 . C15 . H152 . 108.2 no
C13 . C15 . H153 . 108.6 no
H151 . C15 . H153 . 110.0 no
H152 . C15 . H153 . 106.9 no
N2 . C16 . C17 . 121.6(5) yes
N2 . C16 . C21 . 119.7(5) yes
C17 . C16 . C21 . 118.6(5) yes
C16 . C17 . C18 . 120.1(5) yes
C16 . C17 . C22 . 122.6(5) yes
C18 . C17 . C22 . 117.3(5) yes
C17 . C18 . C19 . 121.9(5) yes
C17 . C18 . H181 . 119.2 no
C19 . C18 . H181 . 118.9 no
C18 . C19 . C20 . 117.5(5) yes
C18 . C19 . C23 . 121.0(6) yes
C20 . C19 . C23 . 121.5(6) yes
C19 . C20 . C21 . 123.0(5) yes
C19 . C20 . H201 . 119.0 no
C21 . C20 . H201 . 118.0 no
C16 . C21 . C20 . 118.9(5) yes
C16 . C21 . C24 . 122.4(5) yes
C20 . C21 . C24 . 118.7(5) yes
C17 . C22 . H221 . 109.2 no
C17 . C22 . H222 . 110.8 no
H221 . C22 . H222 . 109.1 no
C17 . C22 . H223 . 110.7 no
H221 . C22 . H223 . 109.3 no
H222 . C22 . H223 . 107.8 no
C19 . C23 . H231 . 108.8 no
C19 . C23 . H232 . 110.9 no
H231 . C23 . H232 . 109.0 no
C19 . C23 . H233 . 108.4 no
H231 . C23 . H233 . 109.5 no
H232 . C23 . H233 . 110.3 no
C21 . C24 . H241 . 110.4 no
C21 . C24 . H242 . 109.4 no
H241 . C24 . H242 . 107.7 no
C21 . C24 . H243 . 111.2 no
H241 . C24 . H243 . 109.4 no
H242 . C24 . H243 . 108.7 no
P2 . C25 . C26 . 117.2(4) yes
P2 . C25 . C27 . 113.5(4) yes
C26 . C25 . C27 . 108.8(4) yes
P2 . C25 . H251 . 102.5 no
C26 . C25 . H251 . 106.7 no
C27 . C25 . H251 . 107.3 no
C25 . C26 . H261 . 109.9 no
C25 . C26 . H262 . 110.2 no
H261 . C26 . H262 . 108.7 no
C25 . C26 . H263 . 107.7 no
H261 . C26 . H263 . 110.8 no
H262 . C26 . H263 . 109.6 no
C25 . C27 . H271 . 110.8 no
C25 . C27 . H272 . 109.4 no
H271 . C27 . H272 . 108.5 no
C25 . C27 . H273 . 111.0 no
H271 . C27 . H273 . 109.2 no
H272 . C27 . H273 . 107.9 no
P2 . C28 . C29 . 118.7(4) yes
P2 . C28 . C30 . 111.3(4) yes
C29 . C28 . C30 . 110.7(4) yes
P2 . C28 . H281 . 103.3 no
C29 . C28 . H281 . 106.1 no
C30 . C28 . H281 . 105.5 no
C28 . C29 . H291 . 110.2 no
C28 . C29 . H292 . 111.5 no
H291 . C29 . H292 . 107.2 no
C28 . C29 . H293 . 112.3 no
H291 . C29 . H293 . 107.8 no
H292 . C29 . H293 . 107.7 no
C28 . C30 . H301 . 110.5 no
C28 . C30 . H302 . 109.0 no
H301 . C30 . H302 . 109.1 no
C28 . C30 . H303 . 111.5 no
H301 . C30 . H303 . 107.7 no
H302 . C30 . H303 . 109.0 no
N3 . C31 . C32 . 119.1(5) yes
N3 . C31 . C36 . 121.6(4) yes
C32 . C31 . C36 . 119.2(5) yes
C31 . C32 . C33 . 118.3(5) yes
C31 . C32 . C37 . 125.2(4) yes
C33 . C32 . C37 . 116.5(4) yes
C32 . C33 . C34 . 122.5(5) yes
C32 . C33 . H331 . 118.1 no
C34 . C33 . H331 . 119.4 no
C33 . C34 . C35 . 118.7(4) yes
C33 . C34 . C38 . 121.1(5) yes
C35 . C34 . C38 . 120.3(6) yes
C34 . C35 . C36 . 120.8(5) yes
C34 . C35 . H351 . 121.0 no
C36 . C35 . H351 . 118.1 no
C35 . C36 . C31 . 120.3(5) yes
C35 . C36 . C39 . 117.6(5) yes
C31 . C36 . C39 . 122.0(4) yes
C32 . C37 . H371 . 108.4 no
C32 . C37 . H372 . 109.7 no
H371 . C37 . H372 . 109.3 no
C32 . C37 . H373 . 112.0 no
H371 . C37 . H373 . 107.5 no
H372 . C37 . H373 . 109.9 no
C34 . C38 . H381 . 109.7 no
C34 . C38 . H382 . 110.2 no
H381 . C38 . H382 . 107.8 no
C34 . C38 . H383 . 110.7 no
H381 . C38 . H383 . 109.3 no
H382 . C38 . H383 . 109.1 no
C36 . C39 . H391 . 109.7 no
C36 . C39 . H392 . 111.6 no
H391 . C39 . H392 . 108.2 no
C36 . C39 . H393 . 110.5 no
H391 . C39 . H393 . 107.6 no
H392 . C39 . H393 . 109.2 no
P3 . C40 . C41 . 111.6(4) yes
P3 . C40 . C42 . 119.2(5) yes
C41 . C40 . C42 . 108.6(5) yes
P3 . C40 . H401 . 103.5 no
C41 . C40 . H401 . 106.2 no
C42 . C40 . H401 . 106.8 no
C40 . C41 . H411 . 111.1 no
C40 . C41 . H412 . 110.9 no
H411 . C41 . H412 . 107.4 no
C40 . C41 . H413 . 109.9 no
H411 . C41 . H413 . 108.9 no
H412 . C41 . H413 . 108.5 no
C40 . C42 . H421 . 108.1 no
C40 . C42 . H422 . 111.6 no
H421 . C42 . H422 . 108.6 no
C40 . C42 . H423 . 111.1 no
H421 . C42 . H423 . 109.0 no
H422 . C42 . H423 . 108.4 no
P3 . C43 . C44 . 112.4(4) yes
P3 . C43 . C45 . 118.8(4) yes
C44 . C43 . C45 . 109.6(5) yes
P3 . C43 . H431 . 103.7 no
C44 . C43 . H431 . 106.8 no
C45 . C43 . H431 . 104.4 no
C43 . C44 . H441 . 110.5 no
C43 . C44 . H442 . 108.0 no
H441 . C44 . H442 . 109.1 no
C43 . C44 . H443 . 108.5 no
H441 . C44 . H443 . 111.1 no
H442 . C44 . H443 . 109.6 no
C43 . C45 . H451 . 110.3 no
C43 . C45 . H452 . 108.9 no
H451 . C45 . H452 . 109.2 no
C43 . C45 . H453 . 109.2 no
H451 . C45 . H453 . 110.1 no
H452 . C45 . H453 . 109.1 no
O1 . C46 . C47 . 103.5(5) yes
O1 . C46 . H461 . 108.6 no
C47 . C46 . H461 . 110.7 no
O1 . C46 . H462 . 111.9 no
C47 . C46 . H462 . 111.9 no
H461 . C46 . H462 . 110.1 no
C46 . C47 . C48 . 101.1(5) yes
C46 . C47 . H471 . 109.7 no
C48 . C47 . H471 . 113.0 no
C46 . C47 . H472 . 110.1 no
C48 . C47 . H472 . 111.5 no
H471 . C47 . H472 . 111.0 no
C47 . C48 . C49 . 102.7(5) yes
C47 . C48 . H481 . 108.7 no
C49 . C48 . H481 . 111.2 no
C47 . C48 . H482 . 112.8 no
C49 . C48 . H482 . 111.5 no
H481 . C48 . H482 . 109.7 no
C48 . C49 . O1 . 109.0(5) yes
C48 . C49 . H491 . 113.9 no
O1 . C49 . H491 . 110.3 no
C48 . C49 . H492 . 106.8 no
O1 . C49 . H492 . 107.0 no
H491 . C49 . H492 . 109.6 no
O3 . C50 . C51 . 106.6(7) yes
O3 . C50 . H501 . 110.8 no
C51 . C50 . H501 . 110.4 no
O3 . C50 . H502 . 110.5 no
C51 . C50 . H502 . 110.7 no
H501 . C50 . H502 . 107.9 no
C50 . C51 . H511 . 107.9 no
C50 . C51 . H512 . 108.2 no
H511 . C51 . H512 . 110.7 no
C50 . C51 . H513 . 107.9 no
H511 . C51 . H513 . 110.5 no
H512 . C51 . H513 . 111.5 no
O3 . C52 . C53 . 108.0(4) yes
O3 . C52 . H521 . 110.4 no
C53 . C52 . H521 . 108.9 no
O3 . C52 . H522 . 108.8 no
C53 . C52 . H522 . 111.2 no
H521 . C52 . H522 . 109.6 no
C52 . C53 . H531 . 110.1 no
C52 . C53 . H532 . 109.8 no
H531 . C53 . H532 . 108.2 no
C52 . C53 . H533 . 109.4 no
H531 . C53 . H533 . 108.8 no
H532 . C53 . H533 . 110.4 no
N11 . C101 . C102 . 121.8(5) yes
N11 . C101 . C106 . 118.7(5) yes
C102 . C101 . C106 . 118.9(5) yes
C101 . C102 . C103 . 117.7(5) yes
C101 . C102 . C107 . 123.7(5) yes
C103 . C102 . C107 . 118.6(5) yes
C102 . C103 . C104 . 124.6(5) yes
C102 . C103 . H1031 . 117.4 no
C104 . C103 . H1031 . 117.9 no
C103 . C104 . C105 . 116.4(5) yes
C103 . C104 . C108 . 122.3(5) yes
C105 . C104 . C108 . 121.2(5) yes
C104 . C105 . C106 . 123.7(5) yes
C104 . C105 . H1051 . 117.9 no
C106 . C105 . H1051 . 118.4 no
C105 . C106 . C101 . 118.6(5) yes
C105 . C106 . C109 . 119.7(5) yes
C101 . C106 . C109 . 121.6(5) yes
C102 . C107 . H1071 . 111.1 no
C102 . C107 . H1072 . 111.8 no
H1071 . C107 . H1072 . 107.8 no
C102 . C107 . H1073 . 111.6 no
H1071 . C107 . H1073 . 106.7 no
H1072 . C107 . H1073 . 107.6 no
C104 . C108 . H1081 . 107.3 no
C104 . C108 . H1082 . 109.8 no
H1081 . C108 . H1082 . 110.3 no
C104 . C108 . H1083 . 109.3 no
H1081 . C108 . H1083 . 109.0 no
H1082 . C108 . H1083 . 111.0 no
C106 . C109 . H1091 . 110.7 no
C106 . C109 . H1092 . 109.2 no
H1091 . C109 . H1092 . 109.2 no
C106 . C109 . H1093 . 110.4 no
H1091 . C109 . H1093 . 109.0 no
H1092 . C109 . H1093 . 108.3 no
P11 . C110 . C111 . 112.2(4) yes
P11 . C110 . C112 . 117.2(4) yes
C111 . C110 . C112 . 109.8(5) yes
P11 . C110 . H1101 . 103.9 no
C111 . C110 . H1101 . 105.4 no
C112 . C110 . H1101 . 107.4 no
C110 . C111 . H1111 . 111.3 no
C110 . C111 . H1112 . 112.4 no
H1111 . C111 . H1112 . 107.1 no
C110 . C111 . H1113 . 111.8 no
H1111 . C111 . H1113 . 106.6 no
H1112 . C111 . H1113 . 107.3 no
C110 . C112 . H1121 . 109.0 no
C110 . C112 . H1122 . 111.8 no
H1121 . C112 . H1122 . 109.3 no
C110 . C112 . H1123 . 111.8 no
H1121 . C112 . H1123 . 106.7 no
H1122 . C112 . H1123 . 108.0 no
P11 . C113 . C114 . 112.5(4) yes
P11 . C113 . C115 . 120.5(4) yes
C114 . C113 . C115 . 109.8(5) yes
P11 . C113 . H1131 . 101.5 no
C114 . C113 . H1131 . 104.9 no
C115 . C113 . H1131 . 105.9 no
C113 . C114 . H1141 . 111.8 no
C113 . C114 . H1142 . 109.5 no
H1141 . C114 . H1142 . 107.9 no
C113 . C114 . H1143 . 108.4 no
H1141 . C114 . H1143 . 109.2 no
H1142 . C114 . H1143 . 110.0 no
C113 . C115 . H1151 . 110.6 no
C113 . C115 . H1152 . 109.4 no
H1151 . C115 . H1152 . 109.7 no
C113 . C115 . H1153 . 109.0 no
H1151 . C115 . H1153 . 109.3 no
H1152 . C115 . H1153 . 108.9 no
N12 . C116 . C117 . 119.4(5) yes
N12 . C116 . C121 . 122.5(5) yes
C117 . C116 . C121 . 118.0(5) yes
C116 . C117 . C118 . 119.6(5) yes
C116 . C117 . C122 . 122.2(5) yes
C118 . C117 . C122 . 118.2(5) yes
C117 . C118 . C119 . 122.3(6) yes
C117 . C118 . H1181 . 119.5 no
C119 . C118 . H1181 . 118.2 no
C118 . C119 . C120 . 117.5(5) yes
C118 . C119 . C123 . 120.8(6) yes
C120 . C119 . C123 . 121.6(6) yes
C119 . C120 . C121 . 123.8(6) yes
C119 . C120 . H1201 . 119.3 no
C121 . C120 . H1201 . 116.9 no
C116 . C121 . C120 . 118.7(6) yes
C116 . C121 . C124 . 122.6(5) yes
C120 . C121 . C124 . 118.8(5) yes
C117 . C122 . H1221 . 109.3 no
C117 . C122 . H1222 . 110.0 no
H1221 . C122 . H1222 . 109.0 no
C117 . C122 . H1223 . 108.8 no
H1221 . C122 . H1223 . 109.6 no
H1222 . C122 . H1223 . 110.0 no
C119 . C123 . H1231 . 111.0 no
C119 . C123 . H1232 . 111.1 no
H1231 . C123 . H1232 . 108.7 no
C119 . C123 . H1233 . 110.4 no
H1231 . C123 . H1233 . 107.3 no
H1232 . C123 . H1233 . 108.2 no
C121 . C124 . H1241 . 111.2 no
C121 . C124 . H1242 . 111.3 no
H1241 . C124 . H1242 . 108.0 no
C121 . C124 . H1243 . 110.9 no
H1241 . C124 . H1243 . 108.6 no
H1242 . C124 . H1243 . 106.6 no
P12 . C125 . C126 . 117.3(4) yes
P12 . C125 . C127 . 113.0(4) yes
C126 . C125 . C127 . 108.3(4) yes
P12 . C125 . H1251 . 103.0 no
C126 . C125 . H1251 . 108.4 no
C127 . C125 . H1251 . 106.1 no
C125 . C126 . H1261 . 109.8 no
C125 . C126 . H1262 . 108.1 no
H1261 . C126 . H1262 . 110.5 no
C125 . C126 . H1263 . 109.7 no
H1261 . C126 . H1263 . 109.8 no
H1262 . C126 . H1263 . 109.0 no
C125 . C127 . H1271 . 111.4 no
C125 . C127 . H1272 . 109.7 no
H1271 . C127 . H1272 . 110.8 no
C125 . C127 . H1273 . 108.1 no
H1271 . C127 . H1273 . 108.7 no
H1272 . C127 . H1273 . 108.2 no
P12 . C128 . C129 . 119.0(4) yes
P12 . C128 . C130 . 113.0(4) yes
C129 . C128 . C130 . 108.1(4) yes
P12 . C128 . H1281 . 103.0 no
C129 . C128 . H1281 . 107.1 no
C130 . C128 . H1281 . 105.5 no
C128 . C129 . H1291 . 109.9 no
C128 . C129 . H1292 . 110.6 no
H1291 . C129 . H1292 . 107.0 no
C128 . C129 . H1293 . 111.6 no
H1291 . C129 . H1293 . 108.2 no
H1292 . C129 . H1293 . 109.4 no
C128 . C130 . H1301 . 107.9 no
C128 . C130 . H1302 . 108.2 no
H1301 . C130 . H1302 . 110.1 no
C128 . C130 . H1303 . 110.0 no
H1301 . C130 . H1303 . 110.3 no
H1302 . C130 . H1303 . 110.3 no
N13 . C131 . C132 . 122.6(5) yes
N13 . C131 . C136 . 120.7(4) yes
C132 . C131 . C136 . 116.6(5) yes
C131 . C132 . C133 . 120.0(5) yes
C131 . C132 . C137 . 122.3(4) yes
C133 . C132 . C137 . 117.8(4) yes
C132 . C133 . C134 . 123.6(4) yes
C132 . C133 . H1331 . 118.6 no
C134 . C133 . H1331 . 117.8 no
C133 . C134 . C135 . 117.4(4) yes
C133 . C134 . C138 . 122.1(4) yes
C135 . C134 . C138 . 120.5(4) yes
C134 . C135 . C136 . 120.6(4) yes
C134 . C135 . H1351 . 119.8 no
C136 . C135 . H1351 . 119.6 no
C131 . C136 . C135 . 121.8(4) yes
C131 . C136 . C139 . 121.8(4) yes
C135 . C136 . C139 . 116.5(4) yes
C132 . C137 . H1371 . 111.7 no
C132 . C137 . H1372 . 110.4 no
H1371 . C137 . H1372 . 108.3 no
C132 . C137 . H1373 . 113.6 no
H1371 . C137 . H1373 . 105.2 no
H1372 . C137 . H1373 . 107.3 no
C134 . C138 . H1381 . 109.6 no
C134 . C138 . H1382 . 111.8 no
H1381 . C138 . H1382 . 110.4 no
C134 . C138 . H1383 . 106.2 no
H1381 . C138 . H1383 . 108.6 no
H1382 . C138 . H1383 . 110.2 no
C136 . C139 . H1391 . 110.5 no
C136 . C139 . H1392 . 109.8 no
H1391 . C139 . H1392 . 108.5 no
C136 . C139 . H1393 . 110.4 no
H1391 . C139 . H1393 . 108.1 no
H1392 . C139 . H1393 . 109.4 no
P13 . C140 . C141 . 119.2(4) yes
P13 . C140 . C142 . 111.8(4) yes
C141 . C140 . C142 . 109.5(5) yes
P13 . C140 . H1401 . 104.2 no
C141 . C140 . H1401 . 107.0 no
C142 . C140 . H1401 . 103.7 no
C140 . C141 . H1411 . 111.3 no
C140 . C141 . H1412 . 109.0 no
H1411 . C141 . H1412 . 109.4 no
C140 . C141 . H1413 . 110.4 no
H1411 . C141 . H1413 . 109.0 no
H1412 . C141 . H1413 . 107.7 no
C140 . C142 . H1421 . 108.6 no
C140 . C142 . H1422 . 111.5 no
H1421 . C142 . H1422 . 109.0 no
C140 . C142 . H1423 . 109.4 no
H1421 . C142 . H1423 . 109.0 no
H1422 . C142 . H1423 . 109.2 no
P13 . C143 . C144 . 112.0(4) yes
P13 . C143 . C145 . 118.0(4) yes
C144 . C143 . C145 . 109.6(5) yes
P13 . C143 . H1431 . 103.9 no
C144 . C143 . H1431 . 106.4 no
C145 . C143 . H1431 . 106.0 no
C143 . C144 . H1441 . 109.4 no
C143 . C144 . H1442 . 111.2 no
H1441 . C144 . H1442 . 109.1 no
C143 . C144 . H1443 . 110.6 no
H1441 . C144 . H1443 . 108.0 no
H1442 . C144 . H1443 . 108.5 no
C143 . C145 . H1451 . 112.0 no
C143 . C145 . H1452 . 109.6 no
H1451 . C145 . H1452 . 107.6 no
C143 . C145 . H1453 . 110.3 no
H1451 . C145 . H1453 . 108.8 no
H1452 . C145 . H1453 . 108.4 no
O11 . C146 . C147 . 106.4(5) yes
O11 . C146 . H1461 . 111.9 no
C147 . C146 . H1461 . 110.9 no
O11 . C146 . H1462 . 108.3 no
C147 . C146 . H1462 . 107.4 no
H1461 . C146 . H1462 . 111.7 no
C146 . C147 . C148 . 104.4(5) yes
C146 . C147 . H1471 . 111.2 no
C148 . C147 . H1471 . 113.1 no
C146 . C147 . H1472 . 109.4 no
C148 . C147 . H1472 . 109.6 no
H1471 . C147 . H1472 . 109.1 no
C147 . C148 . C149 . 102.5(4) yes
C147 . C148 . H1481 . 111.3 no
C149 . C148 . H1481 . 111.7 no
C147 . C148 . H1482 . 110.3 no
C149 . C148 . H1482 . 110.9 no
H1481 . C148 . H1482 . 110.1 no
C148 . C149 . O11 . 103.3(4) yes
C148 . C149 . H1491 . 109.0 no
O11 . C149 . H1491 . 108.9 no
C148 . C149 . H1492 . 114.0 no
O11 . C149 . H1492 . 111.5 no
H1491 . C149 . H1492 . 109.9 no
O13 . C150 . C151 . 107.0(9) yes
O13 . C150 . H1501 . 110.6 no
C151 . C150 . H1501 . 109.4 no
O13 . C150 . H1502 . 110.4 no
C151 . C150 . H1502 . 110.5 no
H1501 . C150 . H1502 . 108.9 no
C150 . C151 . H1511 . 111.4 no
C150 . C151 . H1512 . 110.9 no
H1511 . C151 . H1512 . 108.8 no
C150 . C151 . H1513 . 110.8 no
H1511 . C151 . H1513 . 107.0 no
H1512 . C151 . H1513 . 107.8 no
O13 . C152 . C153 . 112.0(6) yes
O13 . C152 . H1521 . 107.3 no
C153 . C152 . H1521 . 110.1 no
O13 . C152 . H1522 . 108.8 no
C153 . C152 . H1522 . 109.5 no
H1521 . C152 . H1522 . 109.2 no
C152 . C153 . H1531 . 108.2 no
C152 . C153 . H1532 . 109.4 no
H1531 . C153 . H1532 . 108.7 no
C152 . C153 . H1533 . 109.5 no
H1531 . C153 . H1533 . 110.3 no
H1532 . C153 . H1533 . 110.7 no

loop_
_geom_bond_atom_site_label_1
_geom_bond_site_symmetry_1
_geom_bond_atom_site_label_2
_geom_bond_site_symmetry_2
_geom_bond_distance
_geom_bond_publ_flag
Zr1 . Co1 . 2.3683(9) yes
Zr1 . P1 . 2.7952(15) yes
Zr1 . P2 . 2.8047(11) yes
Zr1 . P3 . 2.7924(15) yes
Zr1 . O1 . 2.456(4) yes
Zr1 . N1 . 2.140(4) yes
Zr1 . N2 . 2.140(4) yes
Zr1 . N3 . 2.166(4) yes
Zr2 . Co2 . 2.3615(9) yes
Zr2 . P11 . 2.7966(15) yes
Zr2 . P12 . 2.7993(12) yes
Zr2 . P13 . 2.7857(15) yes
Zr2 . O11 . 2.449(4) yes
Zr2 . N11 . 2.171(4) yes
Zr2 . N12 . 2.145(4) yes
Zr2 . N13 . 2.166(4) yes
Co1 . P1 . 2.2102(15) yes
Co1 . P2 . 2.2150(13) yes
Co1 . P3 . 2.2297(17) yes
Co1 . N4 . 1.833(5) yes
Co2 . P11 . 2.2304(15) yes
Co2 . P12 . 2.2316(14) yes
Co2 . P13 . 2.2215(16) yes
Co2 . N14 . 1.837(5) yes
P1 . N1 . 1.699(5) yes
P1 . C10 . 1.880(6) yes
P1 . C13 . 1.879(5) yes
P2 . N2 . 1.713(4) yes
P2 . C25 . 1.875(5) yes
P2 . C28 . 1.879(5) yes
P3 . N3 . 1.709(5) yes
P3 . C40 . 1.871(6) yes
P3 . C43 . 1.870(6) yes
P11 . N11 . 1.698(5) yes
P11 . C110 . 1.862(6) yes
P11 . C113 . 1.859(5) yes
P12 . N12 . 1.691(4) yes
P12 . C125 . 1.872(5) yes
P12 . C128 . 1.864(6) yes
P13 . N13 . 1.713(5) yes
P13 . C140 . 1.889(5) yes
P13 . C143 . 1.882(5) yes
O1 . C46 . 1.445(7) yes
O1 . C49 . 1.406(8) yes
O3 . C50 . 1.427(7) yes
O3 . C52 . 1.414(6) yes
O11 . C146 . 1.469(8) yes
O11 . C149 . 1.474(7) yes
O13 . C150 . 1.318(15) yes
O13 . C152 . 1.568(11) yes
N1 . C1 . 1.416(6) yes
N2 . C16 . 1.425(6) yes
N3 . C31 . 1.429(7) yes
N4 . N5 . 1.120(7) yes
N11 . C101 . 1.447(6) yes
N12 . C116 . 1.436(7) yes
N13 . C131 . 1.433(7) yes
N14 . N15 . 1.131(7) yes
C1 . C2 . 1.415(6) yes
C1 . C6 . 1.417(8) yes
C2 . C3 . 1.382(7) yes
C2 . C7 . 1.493(7) yes
C3 . C4 . 1.410(8) yes
C3 . H31 . 0.914 no
C4 . C5 . 1.370(7) yes
C4 . C8 . 1.517(7) yes
C5 . C6 . 1.406(7) yes
C5 . H51 . 0.927 no
C6 . C9 . 1.493(7) yes
C7 . H71 . 0.934 no
C7 . H72 . 0.954 no
C7 . H73 . 0.950 no
C8 . H81 . 0.958 no
C8 . H82 . 0.967 no
C8 . H83 . 0.955 no
C9 . H91 . 0.958 no
C9 . H92 . 0.965 no
C9 . H93 . 0.957 no
C10 . C11 . 1.515(8) yes
C10 . C12 . 1.524(9) yes
C10 . H101 . 0.961 no
C11 . H111 . 0.963 no
C11 . H112 . 0.959 no
C11 . H113 . 0.953 no
C12 . H121 . 0.957 no
C12 . H122 . 0.964 no
C12 . H123 . 0.958 no
C13 . C14 . 1.539(8) yes
C13 . C15 . 1.507(9) yes
C13 . H131 . 0.972 no
C14 . H141 . 0.956 no
C14 . H142 . 0.957 no
C14 . H143 . 0.970 no
C15 . H151 . 0.961 no
C15 . H152 . 0.951 no
C15 . H153 . 0.960 no
C16 . C17 . 1.397(7) yes
C16 . C21 . 1.413(8) yes
C17 . C18 . 1.407(7) yes
C17 . C22 . 1.504(9) yes
C18 . C19 . 1.368(9) yes
C18 . H181 . 0.926 no
C19 . C20 . 1.388(9) yes
C19 . C23 . 1.495(8) yes
C20 . C21 . 1.391(8) yes
C20 . H201 . 0.919 no
C21 . C24 . 1.500(8) yes
C22 . H221 . 0.950 no
C22 . H222 . 0.949 no
C22 . H223 . 0.944 no
C23 . H231 . 0.957 no
C23 . H232 . 0.951 no
C23 . H233 . 0.956 no
C24 . H241 . 0.957 no
C24 . H242 . 0.968 no
C24 . H243 . 0.954 no
C25 . C26 . 1.531(7) yes
C25 . C27 . 1.538(7) yes
C25 . H251 . 0.968 no
C26 . H261 . 0.959 no
C26 . H262 . 0.951 no
C26 . H263 . 0.956 no
C27 . H271 . 0.958 no
C27 . H272 . 0.960 no
C27 . H273 . 0.962 no
C28 . C29 . 1.509(7) yes
C28 . C30 . 1.534(8) yes
C28 . H281 . 0.959 no
C29 . H291 . 0.952 no
C29 . H292 . 0.952 no
C29 . H293 . 0.957 no
C30 . H301 . 0.955 no
C30 . H302 . 0.951 no
C30 . H303 . 0.970 no
C31 . C32 . 1.434(7) yes
C31 . C36 . 1.379(8) yes
C32 . C33 . 1.397(6) yes
C32 . C37 . 1.498(7) yes
C33 . C34 . 1.362(8) yes
C33 . H331 . 0.935 no
C34 . C35 . 1.400(7) yes
C34 . C38 . 1.531(7) yes
C35 . C36 . 1.397(6) yes
C35 . H351 . 0.916 no
C36 . C39 . 1.509(7) yes
C37 . H371 . 0.960 no
C37 . H372 . 0.949 no
C37 . H373 . 0.964 no
C38 . H381 . 0.977 no
C38 . H382 . 0.969 no
C38 . H383 . 0.966 no
C39 . H391 . 0.940 no
C39 . H392 . 0.948 no
C39 . H393 . 0.948 no
C40 . C41 . 1.553(9) yes
C40 . C42 . 1.542(9) yes
C40 . H401 . 0.980 no
C41 . H411 . 0.961 no
C41 . H412 . 0.961 no
C41 . H413 . 0.967 no
C42 . H421 . 0.963 no
C42 . H422 . 0.964 no
C42 . H423 . 0.958 no
C43 . C44 . 1.542(8) yes
C43 . C45 . 1.531(8) yes
C43 . H431 . 0.982 no
C44 . H441 . 0.966 no
C44 . H442 . 0.954 no
C44 . H443 . 0.960 no
C45 . H451 . 0.963 no
C45 . H452 . 0.966 no
C45 . H453 . 0.964 no
C46 . C47 . 1.516(7) yes
C46 . H461 . 0.971 no
C46 . H462 . 0.954 no
C47 . C48 . 1.527(9) yes
C47 . H471 . 0.963 no
C47 . H472 . 0.975 no
C48 . C49 . 1.520(9) yes
C48 . H481 . 0.970 no
C48 . H482 . 0.980 no
C49 . H491 . 0.975 no
C49 . H492 . 0.964 no
C50 . C51 . 1.488(10) yes
C50 . H501 . 0.969 no
C50 . H502 . 0.986 no
C51 . H511 . 0.980 no
C51 . H512 . 0.973 no
C51 . H513 . 0.964 no
C52 . C53 . 1.476(8) yes
C52 . H521 . 0.985 no
C52 . H522 . 0.993 no
C53 . H531 . 0.975 no
C53 . H532 . 0.980 no
C53 . H533 . 0.979 no
C101 . C102 . 1.416(7) yes
C101 . C106 . 1.399(7) yes
C102 . C103 . 1.401(7) yes
C102 . C107 . 1.476(7) yes
C103 . C104 . 1.356(8) yes
C103 . H1031 . 0.919 no
C104 . C105 . 1.357(8) yes
C104 . C108 . 1.520(7) yes
C105 . C106 . 1.408(7) yes
C105 . H1051 . 0.953 no
C106 . C109 . 1.500(8) yes
C107 . H1071 . 0.960 no
C107 . H1072 . 0.962 no
C107 . H1073 . 0.959 no
C108 . H1081 . 0.955 no
C108 . H1082 . 0.960 no
C108 . H1083 . 0.968 no
C109 . H1091 . 0.958 no
C109 . H1092 . 0.983 no
C109 . H1093 . 0.959 no
C110 . C111 . 1.551(9) yes
C110 . C112 . 1.533(8) yes
C110 . H1101 . 0.985 no
C111 . H1111 . 0.973 no
C111 . H1112 . 0.968 no
C111 . H1113 . 0.955 no
C112 . H1121 . 0.949 no
C112 . H1122 . 0.964 no
C112 . H1123 . 0.955 no
C113 . C114 . 1.538(9) yes
C113 . C115 . 1.532(8) yes
C113 . H1131 . 0.947 no
C114 . H1141 . 0.963 no
C114 . H1142 . 0.958 no
C114 . H1143 . 0.960 no
C115 . H1151 . 0.962 no
C115 . H1152 . 0.961 no
C115 . H1153 . 0.952 no
C116 . C117 . 1.428(8) yes
C116 . C121 . 1.405(8) yes
C117 . C118 . 1.394(8) yes
C117 . C122 . 1.486(8) yes
C118 . C119 . 1.371(9) yes
C118 . H1181 . 0.933 no
C119 . C120 . 1.365(9) yes
C119 . C123 . 1.529(8) yes
C120 . C121 . 1.398(8) yes
C120 . H1201 . 0.919 no
C121 . C124 . 1.527(9) yes
C122 . H1221 . 0.951 no
C122 . H1222 . 0.960 no
C122 . H1223 . 0.947 no
C123 . H1231 . 0.959 no
C123 . H1232 . 0.961 no
C123 . H1233 . 0.955 no
C124 . H1241 . 0.962 no
C124 . H1242 . 0.960 no
C124 . H1243 . 0.959 no
C125 . C126 . 1.543(7) yes
C125 . C127 . 1.537(8) yes
C125 . H1251 . 0.960 no
C126 . H1261 . 0.957 no
C126 . H1262 . 0.950 no
C126 . H1263 . 0.957 no
C127 . H1271 . 0.959 no
C127 . H1272 . 0.968 no
C127 . H1273 . 0.961 no
C128 . C129 . 1.542(8) yes
C128 . C130 . 1.533(8) yes
C128 . H1281 . 0.983 no
C129 . H1291 . 0.959 no
C129 . H1292 . 0.963 no
C129 . H1293 . 0.972 no
C130 . H1301 . 0.951 no
C130 . H1302 . 0.973 no
C130 . H1303 . 0.959 no
C131 . C132 . 1.413(6) yes
C131 . C136 . 1.417(7) yes
C132 . C133 . 1.403(6) yes
C132 . C137 . 1.488(7) yes
C133 . C134 . 1.368(7) yes
C133 . H1331 . 0.927 no
C134 . C135 . 1.403(6) yes
C134 . C138 . 1.514(6) yes
C135 . C136 . 1.405(6) yes
C135 . H1351 . 0.949 no
C136 . C139 . 1.491(6) yes
C137 . H1371 . 0.979 no
C137 . H1372 . 0.950 no
C137 . H1373 . 0.946 no
C138 . H1381 . 0.968 no
C138 . H1382 . 0.975 no
C138 . H1383 . 0.965 no
C139 . H1391 . 0.959 no
C139 . H1392 . 0.953 no
C139 . H1393 . 0.950 no
C140 . C141 . 1.523(8) yes
C140 . C142 . 1.508(8) yes
C140 . H1401 . 0.980 no
C141 . H1411 . 0.978 no
C141 . H1412 . 0.957 no
C141 . H1413 . 0.961 no
C142 . H1421 . 0.956 no
C142 . H1422 . 0.966 no
C142 . H1423 . 0.953 no
C143 . C144 . 1.513(8) yes
C143 . C145 . 1.550(8) yes
C143 . H1431 . 0.976 no
C144 . H1441 . 0.945 no
C144 . H1442 . 0.945 no
C144 . H1443 . 0.955 no
C145 . H1451 . 0.962 no
C145 . H1452 . 0.974 no
C145 . H1453 . 0.965 no
C146 . C147 . 1.526(9) yes
C146 . H1461 . 0.963 no
C146 . H1462 . 0.966 no
C147 . C148 . 1.527(9) yes
C147 . H1471 . 0.972 no
C147 . H1472 . 0.980 no
C148 . C149 . 1.500(8) yes
C148 . H1481 . 0.987 no
C148 . H1482 . 0.979 no
C149 . H1491 . 0.971 no
C149 . H1492 . 0.976 no
C150 . C151 . 1.42(2) yes
C150 . H1501 . 0.964 no
C150 . H1502 . 0.959 no
C151 . H1511 . 0.950 no
C151 . H1512 . 0.949 no
C151 . H1513 . 0.948 no
C152 . C153 . 1.413(12) yes
C152 . H1521 . 0.971 no
C152 . H1522 . 0.965 no
C153 . H1531 . 0.976 no
C153 . H1532 . 0.982 no
C153 . H1533 . 0.981 no
